data_4074104
loop_
_publ_author_name
'Zhang, Lei'
'Huang, Zhihong'
'Chen, Wei-Zhong'
'Negishi, Ei-ichi'
'Fanwick, Phillip E.'
'Updegraff, James B.'
'Protasiewicz, John D.'
'Ren, Tong'

_publ_section_title
;
 Negishi Coupling&#xE5F8;Expedient Formation of Biphenyls on the Periphery
 of Inorganic/Organometallic Diruthenium Species
;
_journal_issue 26
_journal_name_full Organometallics
_journal_page_first 6526
_journal_paper_doi 10.1021/om701083q
_journal_volume 26
_journal_year 2007
_chemical_formula_moiety 'C66 H44 Cl13 N8 O2 Ru2,0.5(H2 O1),1.258(C4 H8 O1),1.5(C1 H4 O1)'
_chemical_formula_sum 'C73 H61 Cl13 N8 O5 Ru2'
_chemical_formula_weight 1793.38
_chemical_name_systematic ' ?'
_space_group_IT_number 2
_symmetry_cell_setting triclinic
_symmetry_space_group_name_Hall '-P 1'
_symmetry_space_group_name_H-M 'P -1'
_atom_type_scat_source 'International Tables for Crystallography (Vol C)'
_audit_creation_date 17-10-07
_audit_creation_method 'SHELXL and local programs'
_audit_update_record ' ?'
_cell_angle_alpha 88.5192(6)
_cell_angle_beta 75.1286(5)
_cell_angle_gamma 77.4350(8)
_cell_formula_units_Z 4
_cell_length_a 16.1963(2)
_cell_length_b 18.3611(3)
_cell_length_c 27.7087(4)
_cell_measurement_reflns_used 80497
_cell_measurement_temperature 150
_cell_measurement_theta_max 25
_cell_measurement_theta_min 2
_cell_volume 7769.4(2)
_computing_cell_refinement 'DENZO/SCALEPACK (Otwinowski & Minor, 1996)'
_computing_data_collection 'Collect (Nonius, 1998)'
_computing_data_reduction 'DENZO/SCALEPACK (Otwinowski & Minor, 1996)'
_computing_molecular_graphics
;
    ORTEP (Johnson, 1976)
    PLATON (Spek, 1997)
;
_computing_publication_material 'SHELX97(Sheldrick, 1997) and local programs'
_computing_structure_refinement 'SHELX97 (Sheldrick, 1997)'
_computing_structure_solution
;
 PATTY (DIRDIF99, Beurskins, 1999)
;
_diffrn_ambient_temperature 150
_diffrn_measured_fraction_theta_max 0.9288
_diffrn_measurement_device_type Nonius_KappaCCD
_diffrn_measurement_method \w
_diffrn_radiation_monochromator 'graphite 002'
_diffrn_radiation_type MO-K\a
_diffrn_radiation_wavelength 0.71073
_diffrn_reflns_av_R_equivalents 0.064
_diffrn_reflns_limit_h_max 19
_diffrn_reflns_limit_h_min 0
_diffrn_reflns_limit_k_max 22
_diffrn_reflns_limit_k_min -21
_diffrn_reflns_limit_l_max 33
_diffrn_reflns_limit_l_min -32
_diffrn_reflns_number 80497
_diffrn_reflns_theta_max 25.73
_diffrn_reflns_theta_min 2.21
_exptl_absorpt_coefficient_mu 0.885
_exptl_absorpt_correction_T_max 0.9153
_exptl_absorpt_correction_T_min 0.8411
_exptl_absorpt_correction_type multi-scan
_exptl_crystal_colour_modifier dark
_exptl_crystal_colour_primary violet
_exptl_crystal_density_diffrn 1.533
_exptl_crystal_density_method 'not measured'
_exptl_crystal_description needle
_exptl_crystal_F_000 3616
_exptl_crystal_size_max 0.38
_exptl_crystal_size_mid 0.13
_exptl_crystal_size_min 0.10
_platon_squeeze_details '                                                                       '
_refine_diff_density_max 1.89
_refine_diff_density_min -1.21
_refine_ls_extinction_method none
_refine_ls_goodness_of_fit_ref 1.023
_refine_ls_hydrogen_treatment constr
_refine_ls_matrix_type full
_refine_ls_number_parameters 1848
_refine_ls_number_reflns 29214
_refine_ls_number_restraints 0
_refine_ls_R_factor_all 0.084
_refine_ls_R_factor_gt 0.058
_refine_ls_shift/su_max 0.002
_refine_ls_structure_factor_coef Fsqd
_refine_ls_weighting_details '1/[\s^2^(Fo^2^)+(0.0794P)^2^+13.5908P] where P=(Fo^2^+2Fc^2^)/3 '
_refine_ls_weighting_scheme calc
_refine_ls_wR_factor_gt 0.141
_refine_ls_wR_factor_ref 0.155
_reflns_number_gt 21911
_reflns_number_total 29214
_reflns_threshold_expression >2.0\s(I)
_cod_data_source_file om701083q-file002.cif
_cod_data_source_block compd01c
_cod_depositor_comments
;
The following automatic conversions were performed:

'_refine_ls_weighting_scheme' value 'calc ' changed to 'calc'
according to /home/saulius/struct/CIF-dictionaries/cif_core.dic
dictionary named 'cif_core.dic' version 2.4.1 from 2010-06-29.

Automatic conversion script
Id: cif_fix_values 1715 2011-07-08 13:25:40Z adriana 
;
_cod_original_cell_volume 7769.39(19)
_cod_database_code 4074104
_exptl_absorpt_correction_details 'SCALEPACK (Otwinowski & Minor, 1997)'

loop_
_symmetry_equiv_pos_as_xyz
'x, y, z'
'-x, -y, -z'

loop_
_atom_site_label
_atom_site_fract_x
_atom_site_fract_y
_atom_site_fract_z
_atom_site_U_iso_or_equiv
_atom_site_adp_type
_atom_site_occupancy
_atom_site_symmetry_multiplicity
_atom_site_calc_flag
_atom_site_refinement_flags
Ru(11) 0.24449(2) 0.26452(2) 0.371559(14) 0.03011(10) Uani 1 1 d .
Ru(12) 0.18045(2) 0.24749(2) 0.305799(13) 0.02862(10) Uani 1 1 d .
Ru(21) 0.22065(2) 0.76389(2) 0.058495(13) 0.02759(9) Uani 1 1 d .
Ru(22) 0.16902(2) 0.74362(2) 0.143570(13) 0.02897(10) Uani 1 1 d .
Cl(1) 0.31739(9) 0.27123(8) 0.43674(5) 0.0479(3) Uani 1 1 d .
Cl(2) 0.26719(8) 0.78453(7) -0.02870(5) 0.0412(3) Uani 1 1 d .
Cl(11) 0.59248(11) 0.39216(9) 0.31908(8) 0.0715(5) Uani 1 1 d .
Cl(12) 0.64051(11) 0.10423(9) 0.37189(7) 0.0650(4) Uani 1 1 d .
Cl(13) 0.49549(10) -0.05386(9) 0.42440(6) 0.0607(4) Uani 1 1 d .
Cl(14) 0.23484(13) 0.09696(12) 0.57193(6) 0.0741(5) Uani 1 1 d .
Cl(15) 0.12757(13) 0.43539(10) 0.57445(6) 0.0711(5) Uani 1 1 d .
Cl(16) -0.04653(10) 0.21353(8) 0.58883(5) 0.0553(4) Uani 1 1 d .
Cl(21) 0.19959(10) 0.19630(8) 0.09893(5) 0.0509(3) Uani 1 1 d .
Cl(23) -0.05805(10) -0.01746(8) 0.37097(6) 0.0564(4) Uani 1 1 d .
Cl(24) 0.07332(10) 0.05519(9) 0.18208(5) 0.0557(4) Uani 1 1 d .
Cl(25) -0.13055(12) 0.21749(11) 0.24523(8) 0.0786(6) Uani 1 1 d .
Cl(26) -0.20917(9) 0.48772(7) 0.33616(5) 0.0463(3) Uani 1 1 d .
Cl(27) 0.45347(11) -0.01973(9) 0.13952(7) 0.0669(4) Uani 1 1 d .
Cl(31) 0.08158(12) 0.97726(11) -0.09047(7) 0.0756(5) Uani 1 1 d .
Cl(32) 0.01347(17) 0.70377(12) -0.09084(10) 0.1086(9) Uani 1 1 d .
Cl(33) 0.26638(13) 0.60783(10) -0.14582(6) 0.0702(5) Uani 1 1 d .
Cl(34) 0.46601(10) 0.44305(9) -0.03780(6) 0.0642(4) Uani 1 1 d .
Cl(35) 0.60061(14) 0.85732(15) 0.02577(10) 0.1163(10) Uani 1 1 d .
Cl(36) 0.54600(11) 0.68775(11) -0.11249(6) 0.0708(5) Uani 1 1 d .
Cl(41) -0.10445(13) 0.76065(10) 0.32430(6) 0.0791(6) Uani 1 1 d .
Cl(42) -0.19442(10) 1.02046(8) 0.23819(6) 0.0545(4) Uani 1 1 d .
Cl(43) 0.04577(10) 0.55834(8) 0.30452(5) 0.0537(4) Uani 1 1 d .
Cl(44) -0.12373(11) 0.51485(11) 0.16831(7) 0.0687(5) Uani 1 1 d .
Cl(45) 0.46563(9) 0.44465(8) 0.20548(6) 0.0513(3) Uani 1 1 d .
Cl(46) 0.23013(11) 0.64857(9) 0.33450(5) 0.0591(4) Uani 1 1 d .
O(1W) 0.0523(4) 0.0546(2) 0.48605(14) 0.0844(18) Uani 1 1 d .
O(11D) 0.2246(2) 0.7605(2) 0.60148(14) 0.0450(9) Uani 1 1 d .
O(12D) 0.1895(4) 0.4083(3) -0.06909(16) 0.0781(15) Uani 1 1 d .
O(21D) 0.1799(3) 1.2754(2) -0.16190(15) 0.0551(10) Uani 1 1 d .
O(22D) 0.3274(3) 0.8507(3) 0.49129(15) 0.0672(12) Uani 1 1 d .
O(911) 0.4784(3) 0.0222(2) 0.28506(17) 0.0617(11) Uani 1 1 d .
O(921) 0.5914(4) 0.1331(3) 0.1492(2) 0.0933(17) Uani 1 1 d .
O(931) 0.5138(6) 0.7106(5) 0.1665(3) 0.130(3) Uani 1 1 d .
O(941) 0.5532(8) 0.6427(7) 0.2479(4) 0.192(4) Uani 1 1 d .
O(951) 0.5123(7) 0.6380(6) 0.3526(4) 0.177(4) Uani 1 1 d .
O(961) 0.6522(9) 0.6428(7) 0.3899(7) 0.120(6) Uani 0.516(12) 1 d P
N(11) 0.2332(3) 0.3768(2) 0.35414(14) 0.0316(9) Uani 1 1 d .
N(12) 0.1842(3) 0.3543(2) 0.28519(14) 0.0310(9) Uani 1 1 d .
N(13) 0.3648(2) 0.2363(2) 0.31892(15) 0.0339(9) Uani 1 1 d .
N(14) 0.3008(2) 0.2093(2) 0.25820(14) 0.0320(9) Uani 1 1 d .
N(15) 0.2490(3) 0.1513(2) 0.38733(15) 0.0352(9) Uani 1 1 d .
N(16) 0.1770(3) 0.1390(2) 0.32658(14) 0.0336(9) Uani 1 1 d .
N(17) 0.1177(3) 0.2935(2) 0.41920(14) 0.0327(9) Uani 1 1 d .
N(18) 0.0576(2) 0.2858(2) 0.35233(14) 0.0323(9) Uani 1 1 d .
N(21) 0.2354(3) 0.8694(2) 0.07729(14) 0.0323(9) Uani 1 1 d .
N(22) 0.2041(3) 0.8385(2) 0.16034(14) 0.0323(9) Uani 1 1 d .
N(23) 0.0909(2) 0.8070(2) 0.05764(14) 0.0297(8) Uani 1 1 d .
N(24) 0.0457(2) 0.8038(2) 0.14333(14) 0.0300(8) Uani 1 1 d .
N(25) 0.2085(2) 0.6550(2) 0.04359(14) 0.0309(9) Uani 1 1 d .
N(26) 0.1356(2) 0.6466(2) 0.12629(14) 0.0307(9) Uani 1 1 d .
N(27) 0.3473(2) 0.7210(2) 0.06542(14) 0.0319(9) Uani 1 1 d .
N(28) 0.2923(2) 0.6837(2) 0.14571(14) 0.0331(9) Uani 1 1 d .
C(11) 0.2080(3) 0.3997(3) 0.31361(17) 0.0345(11) Uani 1 1 d .
C(12) 0.3712(3) 0.2114(3) 0.27367(18) 0.0357(11) Uani 1 1 d .
C(13) 0.2128(3) 0.1117(3) 0.36298(19) 0.0376(11) Uani 1 1 d .
C(14) 0.0497(3) 0.3009(3) 0.40021(18) 0.0356(11) Uani 1 1 d .
C(21) 0.2289(3) 0.8843(3) 0.12443(18) 0.0359(11) Uani 1 1 d .
C(22) 0.0289(3) 0.8221(2) 0.09930(18) 0.0313(10) Uani 1 1 d .
C(23) 0.1664(3) 0.6186(3) 0.08010(17) 0.0327(10) Uani 1 1 d .
C(24) 0.3593(3) 0.6898(3) 0.10715(18) 0.0347(11) Uani 1 1 d .
C(111) 0.2337(3) 0.4353(3) 0.38756(18) 0.0343(11) Uani 1 1 d .
C(112) 0.1576(3) 0.4895(3) 0.40586(18) 0.0360(11) Uani 1 1 d .
C(113) 0.1553(3) 0.5446(3) 0.43970(18) 0.0361(11) Uani 1 1 d .
C(114) 0.2289(3) 0.5470(3) 0.45644(19) 0.0394(12) Uani 1 1 d .
C(115) 0.3050(3) 0.4926(3) 0.4374(2) 0.0436(13) Uani 1 1 d .
C(116) 0.3070(3) 0.4374(3) 0.40359(19) 0.0401(12) Uani 1 1 d .
C(117) 0.2274(3) 0.6040(3) 0.49398(18) 0.0366(11) Uani 1 1 d .
C(118) 0.2691(4) 0.5859(3) 0.53249(19) 0.0408(12) Uani 1 1 d .
C(119) 0.2670(3) 0.6395(3) 0.56711(19) 0.0392(12) Uani 1 1 d .
C(11A) 0.2236(3) 0.7122(3) 0.56467(18) 0.0369(11) Uani 1 1 d .
C(11B) 0.1825(3) 0.7319(3) 0.5264(2) 0.0411(12) Uani 1 1 d .
C(11C) 0.1854(3) 0.6779(3) 0.49126(19) 0.0410(12) Uani 1 1 d .
C(11E) 0.1732(4) 0.8347(3) 0.6034(2) 0.0496(14) Uani 1 1 d .
C(121) 0.1755(3) 0.3783(3) 0.23719(18) 0.0334(11) Uani 1 1 d .
C(122) 0.2419(3) 0.4060(3) 0.20485(18) 0.0381(11) Uani 1 1 d .
C(123) 0.2383(4) 0.4204(3) 0.15592(19) 0.0425(12) Uani 1 1 d .
C(124) 0.1704(3) 0.4061(3) 0.13764(18) 0.0367(11) Uani 1 1 d .
C(125) 0.1028(3) 0.3816(3) 0.17153(18) 0.0380(11) Uani 1 1 d .
C(126) 0.1049(3) 0.3683(3) 0.22055(18) 0.0379(11) Uani 1 1 d .
C(127) 0.1747(3) 0.4104(3) 0.08323(18) 0.0378(11) Uani 1 1 d .
C(128) 0.2543(4) 0.3859(3) 0.0488(2) 0.0481(14) Uani 1 1 d .
C(129) 0.2625(4) 0.3841(3) -0.0022(2) 0.0541(15) Uani 1 1 d .
C(12A) 0.1898(5) 0.4079(3) -0.0194(2) 0.0578(17) Uani 1 1 d .
C(12B) 0.1092(5) 0.4327(4) 0.0142(2) 0.0649(19) Uani 1 1 d .
C(12C) 0.1023(4) 0.4338(3) 0.0651(2) 0.0526(15) Uani 1 1 d .
C(12E) 0.2696(6) 0.3767(4) -0.1036(2) 0.076(2) Uani 1 1 d .
C(131) 0.4468(3) 0.2409(3) 0.32848(18) 0.0350(11) Uani 1 1 d .
C(132) 0.4765(3) 0.3065(3) 0.3199(2) 0.0415(12) Uani 1 1 d .
C(133) 0.5554(3) 0.3096(3) 0.3294(2) 0.0444(13) Uani 1 1 d .
C(134) 0.6074(3) 0.2485(3) 0.3457(2) 0.0440(13) Uani 1 1 d .
C(135) 0.5770(3) 0.1840(3) 0.3528(2) 0.0435(13) Uani 1 1 d .
C(136) 0.4966(3) 0.1792(3) 0.3447(2) 0.0413(12) Uani 1 1 d .
C(141) 0.3132(3) 0.1704(3) 0.21199(17) 0.0318(10) Uani 1 1 d .
C(142) 0.2604(3) 0.1995(3) 0.18053(17) 0.0342(11) Uani 1 1 d .
C(143) 0.2665(3) 0.1591(3) 0.13740(18) 0.0382(12) Uani 1 1 d .
C(144) 0.3250(4) 0.0919(3) 0.1241(2) 0.0442(13) Uani 1 1 d .
C(145) 0.3779(3) 0.0649(3) 0.1558(2) 0.0438(13) Uani 1 1 d .
C(146) 0.3723(3) 0.1022(3) 0.19977(19) 0.0406(12) Uani 1 1 d .
C(151) 0.2891(3) 0.1101(3) 0.42355(18) 0.0373(11) Uani 1 1 d .
C(152) 0.3644(3) 0.0548(3) 0.40798(19) 0.0384(12) Uani 1 1 d .
C(153) 0.3996(3) 0.0146(3) 0.4437(2) 0.0430(12) Uani 1 1 d .
C(154) 0.3618(4) 0.0261(3) 0.4942(2) 0.0480(14) Uani 1 1 d .
C(155) 0.2861(4) 0.0811(3) 0.5084(2) 0.0456(13) Uani 1 1 d .
C(156) 0.2491(3) 0.1237(3) 0.47441(19) 0.0428(12) Uani 1 1 d .
C(161) 0.1246(3) 0.0973(3) 0.31039(18) 0.0342(11) Uani 1 1 d .
C(162) 0.0663(3) 0.0635(3) 0.3447(2) 0.0378(11) Uani 1 1 d .
C(163) 0.0122(3) 0.0261(3) 0.3282(2) 0.0387(12) Uani 1 1 d .
C(164) 0.0123(3) 0.0247(3) 0.2787(2) 0.0422(13) Uani 1 1 d .
C(165) 0.0705(3) 0.0579(3) 0.2453(2) 0.0395(12) Uani 1 1 d .
C(166) 0.1272(3) 0.0935(3) 0.25990(19) 0.0369(11) Uani 1 1 d .
C(171) 0.0953(3) 0.3031(3) 0.47279(17) 0.0326(11) Uani 1 1 d .
C(172) 0.1232(3) 0.3568(3) 0.49496(18) 0.0372(11) Uani 1 1 d .
C(173) 0.0961(4) 0.3665(3) 0.54655(19) 0.0442(13) Uani 1 1 d .
C(174) 0.0437(4) 0.3234(3) 0.57607(19) 0.0424(13) Uani 1 1 d .
C(175) 0.0188(3) 0.2692(3) 0.55314(19) 0.0396(12) Uani 1 1 d .
C(176) 0.0436(3) 0.2580(3) 0.50163(18) 0.0374(11) Uani 1 1 d .
C(181) -0.0172(3) 0.3077(3) 0.33387(17) 0.0329(11) Uani 1 1 d .
C(182) -0.0361(3) 0.2578(3) 0.30278(19) 0.0388(12) Uani 1 1 d .
C(183) -0.1065(3) 0.2803(3) 0.2826(2) 0.0444(13) Uani 1 1 d .
C(184) -0.1606(3) 0.3517(3) 0.2918(2) 0.0439(13) Uani 1 1 d .
C(185) -0.1412(3) 0.3991(3) 0.32307(19) 0.0364(11) Uani 1 1 d .
C(186) -0.0712(3) 0.3795(3) 0.34375(18) 0.0365(11) Uani 1 1 d .
C(211) 0.2389(3) 0.9316(3) 0.04433(17) 0.0299(10) Uani 1 1 d .
C(212) 0.1685(3) 0.9926(3) 0.05331(18) 0.0351(11) Uani 1 1 d .
C(213) 0.1663(3) 1.0500(3) 0.02007(18) 0.0367(11) Uani 1 1 d .
C(214) 0.2334(3) 1.0490(3) -0.02293(18) 0.0326(10) Uani 1 1 d .
C(215) 0.3060(3) 0.9893(3) -0.03030(19) 0.0373(11) Uani 1 1 d .
C(216) 0.3085(3) 0.9314(3) 0.00295(19) 0.0367(11) Uani 1 1 d .
C(217) 0.2247(3) 1.1080(3) -0.05991(19) 0.0370(11) Uani 1 1 d .
C(218) 0.1780(3) 1.1813(3) -0.0451(2) 0.0424(12) Uani 1 1 d .
C(219) 0.1640(4) 1.2348(3) -0.0799(2) 0.0459(13) Uani 1 1 d .
C(21A) 0.1983(4) 1.2178(3) -0.1308(2) 0.0435(13) Uani 1 1 d .
C(21B) 0.2461(4) 1.1474(3) -0.1463(2) 0.0445(13) Uani 1 1 d .
C(21C) 0.2592(4) 1.0926(3) -0.1110(2) 0.0422(12) Uani 1 1 d .
C(21E) 0.2252(5) 1.2649(4) -0.2136(2) 0.0610(17) Uani 1 1 d .
C(221) 0.2205(3) 0.8478(3) 0.20784(18) 0.0374(11) Uani 1 1 d .
C(222) 0.1530(3) 0.8579(3) 0.25099(18) 0.0356(11) Uani 1 1 d .
C(223) 0.1709(3) 0.8595(3) 0.29728(18) 0.0377(11) Uani 1 1 d .
C(224) 0.2554(4) 0.8496(3) 0.30185(19) 0.0435(13) Uani 1 1 d .
C(225) 0.3239(4) 0.8366(4) 0.2578(2) 0.0571(16) Uani 1 1 d .
C(226) 0.3066(4) 0.8369(4) 0.2116(2) 0.0528(15) Uani 1 1 d .
C(227) 0.2754(4) 0.8487(3) 0.3516(2) 0.0458(13) Uani 1 1 d .
C(228) 0.3478(4) 0.7996(4) 0.3604(2) 0.0639(18) Uani 1 1 d .
C(229) 0.3675(4) 0.7978(4) 0.4068(2) 0.0645(18) Uani 1 1 d .
C(22A) 0.3145(4) 0.8475(4) 0.4444(2) 0.0544(15) Uani 1 1 d .
C(22B) 0.2437(5) 0.8963(4) 0.4363(2) 0.0665(18) Uani 1 1 d .
C(22C) 0.2236(5) 0.8967(3) 0.3903(2) 0.0571(16) Uani 1 1 d .
C(22E) 0.3984(5) 0.7970(5) 0.5015(3) 0.079(2) Uani 1 1 d .
C(231) 0.0676(3) 0.8211(3) 0.01084(17) 0.0303(10) Uani 1 1 d .
C(232) 0.0767(3) 0.8867(3) -0.01297(18) 0.0350(11) Uani 1 1 d .
C(233) 0.0664(3) 0.8942(3) -0.06071(19) 0.0448(14) Uani 1 1 d .
C(234) 0.0474(4) 0.8391(4) -0.0857(2) 0.0544(16) Uani 1 1 d .
C(235) 0.0362(4) 0.7753(3) -0.0607(2) 0.0519(16) Uani 1 1 d .
C(236) 0.0453(3) 0.7647(3) -0.0121(2) 0.0390(12) Uani 1 1 d .
C(241) -0.0191(3) 0.8321(3) 0.18741(17) 0.0309(10) Uani 1 1 d .
C(242) -0.0298(3) 0.7881(3) 0.22915(18) 0.0378(11) Uani 1 1 d .
C(243) -0.0907(4) 0.8163(3) 0.27279(19) 0.0425(12) Uani 1 1 d .
C(244) -0.1437(3) 0.8873(3) 0.27653(18) 0.0385(12) Uani 1 1 d .
C(245) -0.1320(3) 0.9303(3) 0.23470(18) 0.0343(11) Uani 1 1 d .
C(246) -0.0699(3) 0.9038(3) 0.19070(18) 0.0345(11) Uani 1 1 d .
C(251) 0.2583(3) 0.6124(3) -0.00068(17) 0.0312(10) Uani 1 1 d .
C(252) 0.2380(4) 0.6282(3) -0.04662(18) 0.0397(12) Uani 1 1 d .
C(253) 0.2911(4) 0.5879(3) -0.08859(19) 0.0426(13) Uani 1 1 d .
C(254) 0.3626(4) 0.5325(3) -0.0873(2) 0.0445(13) Uani 1 1 d .
C(255) 0.3797(3) 0.5161(3) -0.0415(2) 0.0426(13) Uani 1 1 d .
C(256) 0.3282(3) 0.5554(3) 0.00212(18) 0.0350(11) Uani 1 1 d .
C(261) 0.0778(3) 0.6106(3) 0.16122(18) 0.0336(11) Uani 1 1 d .
C(262) 0.0894(3) 0.6007(3) 0.20942(17) 0.0341(11) Uani 1 1 d .
C(263) 0.0317(4) 0.5690(3) 0.24412(18) 0.0398(12) Uani 1 1 d .
C(264) -0.0349(3) 0.5433(3) 0.2329(2) 0.0422(13) Uani 1 1 d .
C(265) -0.0435(3) 0.5515(3) 0.1846(2) 0.0440(13) Uani 1 1 d .
C(266) 0.0103(3) 0.5860(3) 0.14902(19) 0.0384(12) Uani 1 1 d .
C(271) 0.4229(3) 0.7362(3) 0.03061(17) 0.0317(10) Uani 1 1 d .
C(272) 0.4700(3) 0.7828(3) 0.0449(2) 0.0429(13) Uani 1 1 d .
C(273) 0.5410(4) 0.7992(4) 0.0090(3) 0.0583(17) Uani 1 1 d .
C(274) 0.5651(4) 0.7716(3) -0.0393(2) 0.0552(16) Uani 1 1 d .
C(275) 0.5173(3) 0.7250(3) -0.0520(2) 0.0460(13) Uani 1 1 d .
C(276) 0.4469(3) 0.7067(3) -0.01789(18) 0.0371(11) Uani 1 1 d .
C(281) 0.3120(3) 0.6389(3) 0.18542(18) 0.0350(11) Uani 1 1 d .
C(282) 0.3728(3) 0.5710(3) 0.17677(18) 0.0348(11) Uani 1 1 d .
C(283) 0.3897(3) 0.5288(3) 0.2168(2) 0.0384(11) Uani 1 1 d .
C(284) 0.3465(3) 0.5514(3) 0.26580(19) 0.0417(12) Uani 1 1 d .
C(285) 0.2847(3) 0.6186(3) 0.27392(19) 0.0405(12) Uani 1 1 d .
C(286) 0.2665(3) 0.6626(3) 0.23499(18) 0.0383(12) Uani 1 1 d .
C(912) 0.5708(4) 0.0088(4) 0.2664(3) 0.072(2) Uani 1 1 d .
C(913) 0.6047(6) -0.0656(5) 0.2856(4) 0.090(3) Uani 1 1 d .
C(914) 0.5356(6) -0.1101(5) 0.2859(4) 0.099(3) Uani 1 1 d .
C(915) 0.4554(5) -0.0493(4) 0.2843(3) 0.075(2) Uani 1 1 d .
C(922) 0.6913(5) 0.1219(4) 0.1435(3) 0.0718(19) Uani 1 1 d .
C(923) 0.7083(5) 0.1876(5) 0.1659(3) 0.087(2) Uani 1 1 d .
C(924) 0.6362(7) 0.2140(6) 0.2055(4) 0.141(5) Uani 1 1 d .
C(925) 0.5621(4) 0.1851(4) 0.1935(2) 0.0665(19) Uani 1 1 d .
C(932) 0.5488(7) 0.7660(8) 0.1648(5) 0.143(5) Uani 1 1 d .
C(942) 0.6104(9) 0.5724(6) 0.2324(5) 0.170(7) Uani 1 1 d .
C(952) 0.4547(8) 0.5929(7) 0.3765(6) 0.149(5) Uani 1 1 d .
C(962) 0.6940(16) 0.6903(12) 0.3540(10) 0.151(11) Uani 0.516(12) 1 d P
C(963) 0.6574(11) 0.7641(9) 0.3820(7) 0.092(6) Uani 0.516(12) 1 d P
C(964) 0.6709(15) 0.7392(11) 0.4287(7) 0.108(7) Uani 0.516(12) 1 d P
C(965) 0.623(2) 0.6818(15) 0.4303(12) 0.26(3) Uani 0.516(12) 1 d P
H(11) 0.2068 0.4500 0.3043 0.041 Uiso 1 1 calc R
H(12) 0.4276 0.1947 0.2516 0.043 Uiso 1 1 calc R
H(13) 0.2124 0.0614 0.3720 0.045 Uiso 1 1 calc R
H(14) -0.0073 0.3177 0.4216 0.043 Uiso 1 1 calc R
H(21) 0.2423 0.9293 0.1330 0.043 Uiso 1 1 calc R
H(22) -0.0287 0.8463 0.0982 0.038 Uiso 1 1 calc R
H(23) 0.1580 0.5708 0.0729 0.039 Uiso 1 1 calc R
H(24) 0.4173 0.6711 0.1099 0.042 Uiso 1 1 calc R
H(112) 0.1067 0.4886 0.3950 0.043 Uiso 1 1 calc R
H(113) 0.1029 0.5813 0.4517 0.043 Uiso 1 1 calc R
H(115) 0.3562 0.4934 0.4479 0.052 Uiso 1 1 calc R
H(116) 0.3593 0.4007 0.3914 0.048 Uiso 1 1 calc R
H(118) 0.2994 0.5359 0.5348 0.049 Uiso 1 1 calc R
H(119) 0.2959 0.6260 0.5929 0.047 Uiso 1 1 calc R
H(11A) 0.1959 0.8602 0.5729 0.074 Uiso 1 1 calc R
H(11B) 0.1525 0.7820 0.5242 0.049 Uiso 1 1 calc R
H(11C) 0.1580 0.6918 0.4649 0.049 Uiso 1 1 calc R
H(11D) 0.1762 0.8621 0.6326 0.074 Uiso 1 1 calc R
H(11E) 0.1122 0.8329 0.6060 0.074 Uiso 1 1 calc R
H(122) 0.2894 0.4151 0.2162 0.046 Uiso 1 1 calc R
H(123) 0.2831 0.4405 0.1343 0.051 Uiso 1 1 calc R
H(125) 0.0541 0.3740 0.1607 0.046 Uiso 1 1 calc R
H(126) 0.0577 0.3521 0.2430 0.045 Uiso 1 1 calc R
H(128) 0.3053 0.3697 0.0606 0.058 Uiso 1 1 calc R
H(129) 0.3180 0.3664 -0.0249 0.065 Uiso 1 1 calc R
H(12A) 0.3133 0.4056 -0.1023 0.115 Uiso 1 1 calc R
H(12B) 0.0584 0.4490 0.0023 0.078 Uiso 1 1 calc R
H(12C) 0.0466 0.4510 0.0877 0.063 Uiso 1 1 calc R
H(12D) 0.2609 0.3776 -0.1373 0.115 Uiso 1 1 calc R
H(12E) 0.2900 0.3250 -0.0950 0.115 Uiso 1 1 calc R
H(132) 0.4432 0.3487 0.3077 0.050 Uiso 1 1 calc R
H(134) 0.6618 0.2513 0.3517 0.053 Uiso 1 1 calc R
H(136) 0.4766 0.1341 0.3504 0.050 Uiso 1 1 calc R
H(142) 0.2205 0.2464 0.1884 0.041 Uiso 1 1 calc R
H(144) 0.3290 0.0650 0.0944 0.053 Uiso 1 1 calc R
H(146) 0.4082 0.0815 0.2212 0.049 Uiso 1 1 calc R
H(152) 0.3914 0.0446 0.3734 0.046 Uiso 1 1 calc R
H(154) 0.3866 -0.0024 0.5181 0.058 Uiso 1 1 calc R
H(156) 0.1975 0.1616 0.4854 0.051 Uiso 1 1 calc R
H(162) 0.0637 0.0659 0.3793 0.045 Uiso 1 1 calc R
H(164) -0.0270 0.0014 0.2678 0.051 Uiso 1 1 calc R
H(166) 0.1674 0.1152 0.2359 0.044 Uiso 1 1 calc R
H(172) 0.1600 0.3863 0.4753 0.045 Uiso 1 1 calc R
H(174) 0.0254 0.3310 0.6113 0.051 Uiso 1 1 calc R
H(176) 0.0258 0.2204 0.4863 0.045 Uiso 1 1 calc R
H(182) -0.0005 0.2089 0.2957 0.047 Uiso 1 1 calc R
H(184) -0.2084 0.3670 0.2771 0.053 Uiso 1 1 calc R
H(186) -0.0593 0.4143 0.3645 0.044 Uiso 1 1 calc R
H(212) 0.1216 0.9949 0.0824 0.042 Uiso 1 1 calc R
H(213) 0.1176 1.0912 0.0268 0.044 Uiso 1 1 calc R
H(215) 0.3543 0.9882 -0.0585 0.045 Uiso 1 1 calc R
H(216) 0.3584 0.8913 -0.0027 0.044 Uiso 1 1 calc R
H(218) 0.1556 1.1942 -0.0106 0.051 Uiso 1 1 calc R
H(219) 0.1307 1.2836 -0.0690 0.055 Uiso 1 1 calc R
H(21A) 0.2884 1.2559 -0.2171 0.092 Uiso 1 1 calc R
H(21B) 0.2704 1.1357 -0.1809 0.053 Uiso 1 1 calc R
H(21C) 0.2923 1.0439 -0.1223 0.051 Uiso 1 1 calc R
H(21D) 0.2068 1.3097 -0.2315 0.092 Uiso 1 1 calc R
H(21E) 0.2114 1.2219 -0.2275 0.092 Uiso 1 1 calc R
H(222) 0.0943 0.8637 0.2490 0.043 Uiso 1 1 calc R
H(223) 0.1237 0.8677 0.3266 0.045 Uiso 1 1 calc R
H(225) 0.3829 0.8275 0.2599 0.069 Uiso 1 1 calc R
H(226) 0.3535 0.8297 0.1822 0.063 Uiso 1 1 calc R
H(228) 0.3852 0.7663 0.3342 0.077 Uiso 1 1 calc R
H(229) 0.4166 0.7629 0.4123 0.077 Uiso 1 1 calc R
H(22A) 0.3909 0.7466 0.4959 0.118 Uiso 1 1 calc R
H(22B) 0.2075 0.9305 0.4622 0.080 Uiso 1 1 calc R
H(22C) 0.1732 0.9307 0.3855 0.069 Uiso 1 1 calc R
H(22D) 0.3996 0.8034 0.5363 0.118 Uiso 1 1 calc R
H(22E) 0.4536 0.8041 0.4792 0.118 Uiso 1 1 calc R
H(232) 0.0899 0.9260 0.0033 0.042 Uiso 1 1 calc R
H(234) 0.0422 0.8449 -0.1190 0.065 Uiso 1 1 calc R
H(236) 0.0364 0.7203 0.0047 0.047 Uiso 1 1 calc R
H(242) 0.0047 0.7388 0.2276 0.045 Uiso 1 1 calc R
H(244) -0.1863 0.9056 0.3066 0.046 Uiso 1 1 calc R
H(246) -0.0622 0.9350 0.1627 0.041 Uiso 1 1 calc R
H(252) 0.1886 0.6659 -0.0487 0.048 Uiso 1 1 calc R
H(254) 0.3991 0.5063 -0.1170 0.053 Uiso 1 1 calc R
H(256) 0.3409 0.5430 0.0333 0.042 Uiso 1 1 calc R
H(262) 0.1365 0.6157 0.2180 0.041 Uiso 1 1 calc R
H(264) -0.0735 0.5208 0.2573 0.051 Uiso 1 1 calc R
H(266) 0.0012 0.5928 0.1165 0.046 Uiso 1 1 calc R
H(272) 0.4543 0.8030 0.0780 0.051 Uiso 1 1 calc R
H(274) 0.6132 0.7841 -0.0632 0.066 Uiso 1 1 calc R
H(276) 0.4152 0.6742 -0.0275 0.045 Uiso 1 1 calc R
H(282) 0.4026 0.5536 0.1435 0.042 Uiso 1 1 calc R
H(284) 0.3587 0.5220 0.2929 0.050 Uiso 1 1 calc R
H(286) 0.2238 0.7081 0.2416 0.046 Uiso 1 1 calc R
H(91A) 0.5942 0.0480 0.2788 0.087 Uiso 1 1 calc R
H(91B) 0.5876 0.0077 0.2295 0.087 Uiso 1 1 calc R
H(91C) 0.6118 -0.0603 0.3197 0.109 Uiso 1 1 calc R
H(91D) 0.6618 -0.0903 0.2634 0.109 Uiso 1 1 calc R
H(91E) 0.5245 -0.1392 0.3166 0.119 Uiso 1 1 calc R
H(91F) 0.5533 -0.1446 0.2564 0.119 Uiso 1 1 calc R
H(91G) 0.4369 -0.0556 0.2536 0.090 Uiso 1 1 calc R
H(91H) 0.4062 -0.0525 0.3135 0.090 Uiso 1 1 calc R
H(92A) 0.7123 0.0762 0.1606 0.086 Uiso 1 1 calc R
H(92B) 0.7231 0.1159 0.1077 0.086 Uiso 1 1 calc R
H(92C) 0.7620 0.1733 0.1779 0.104 Uiso 1 1 calc R
H(92D) 0.7162 0.2267 0.1409 0.104 Uiso 1 1 calc R
H(92E) 0.6223 0.2692 0.2078 0.170 Uiso 1 1 calc R
H(92F) 0.6470 0.1944 0.2375 0.170 Uiso 1 1 calc R
H(92G) 0.5339 0.1591 0.2228 0.080 Uiso 1 1 calc R
H(92H) 0.5175 0.2281 0.1875 0.080 Uiso 1 1 calc R
H(931) 0.5219 0.6847 0.1910 0.195 Uiso 1 1 calc R
H(93A) 0.5047 0.8095 0.1813 0.214 Uiso 1 1 calc R
H(93B) 0.5732 0.7769 0.1299 0.214 Uiso 1 1 calc R
H(93C) 0.5958 0.7546 0.1820 0.214 Uiso 1 1 calc R
H(941) 0.5198 0.6392 0.2762 0.288 Uiso 1 1 calc R
H(94A) 0.6672 0.5718 0.2389 0.255 Uiso 1 1 calc R
H(94B) 0.6183 0.5639 0.1966 0.255 Uiso 1 1 calc R
H(94C) 0.5852 0.5328 0.2510 0.255 Uiso 1 1 calc R
H(951) 0.5401 0.6193 0.3242 0.266 Uiso 1 1 calc R
H(95A) 0.4730 0.5704 0.4056 0.224 Uiso 1 1 calc R
H(95B) 0.4558 0.5533 0.3531 0.224 Uiso 1 1 calc R
H(95C) 0.3951 0.6235 0.3874 0.224 Uiso 1 1 calc R
H(96A) 0.6766 0.6903 0.3222 0.181 Uiso 0.516(12) 1 calc PR
H(96B) 0.7585 0.6761 0.3471 0.181 Uiso 0.516(12) 1 calc PR
H(96C) 0.6911 0.8022 0.3682 0.110 Uiso 0.516(12) 1 calc PR
H(96D) 0.5947 0.7833 0.3836 0.110 Uiso 0.516(12) 1 calc PR
H(96E) 0.6437 0.7774 0.4560 0.130 Uiso 0.516(12) 1 calc PR
H(96F) 0.7333 0.7193 0.4275 0.130 Uiso 0.516(12) 1 calc PR
H(96G) 0.6285 0.6497 0.4590 0.317 Uiso 0.516(12) 1 calc PR
H(96H) 0.5598 0.7046 0.4346 0.317 Uiso 0.516(12) 1 calc PR

loop_
_atom_site_aniso_label
_atom_site_aniso_U_11
_atom_site_aniso_U_22
_atom_site_aniso_U_33
_atom_site_aniso_U_12
_atom_site_aniso_U_13
_atom_site_aniso_U_23
Ru(11) 0.0313(2) 0.0362(2) 0.02401(19) -0.01092(16) -0.00615(15) -0.00047(15)
Ru(12) 0.02937(19) 0.0338(2) 0.02338(19) -0.01049(16) -0.00474(15) -0.00093(15)
Ru(21) 0.02950(19) 0.0294(2) 0.02231(19) -0.00793(15) -0.00292(15) 0.00324(15)
Ru(22) 0.03080(19) 0.0306(2) 0.02332(19) -0.00696(16) -0.00318(15) 0.00367(15)
Cl(1) 0.0534(8) 0.0535(8) 0.0388(7) -0.0143(6) -0.0129(6) 0.0000(6)
Cl(2) 0.0430(7) 0.0441(7) 0.0350(7) -0.0113(6) -0.0058(5) 0.0030(5)
Cl(11) 0.0564(9) 0.0585(10) 0.1125(15) -0.0307(8) -0.0303(9) 0.0117(9)
Cl(12) 0.0591(9) 0.0558(9) 0.0894(12) -0.0064(7) -0.0410(9) 0.0038(8)
Cl(13) 0.0550(9) 0.0602(10) 0.0642(10) 0.0010(7) -0.0218(7) 0.0017(8)
Cl(14) 0.0836(12) 0.0994(14) 0.0319(8) -0.0157(10) -0.0059(8) 0.0094(8)
Cl(15) 0.1090(14) 0.0724(11) 0.0381(8) -0.0410(10) -0.0107(8) -0.0136(7)
Cl(16) 0.0659(9) 0.0554(9) 0.0379(7) -0.0174(7) 0.0008(7) 0.0130(6)
Cl(21) 0.0650(9) 0.0582(9) 0.0370(7) -0.0181(7) -0.0222(6) -0.0004(6)
Cl(23) 0.0556(8) 0.0510(8) 0.0648(10) -0.0282(7) -0.0064(7) 0.0090(7)
Cl(24) 0.0660(9) 0.0645(9) 0.0416(8) -0.0163(7) -0.0198(7) -0.0128(7)
Cl(25) 0.0726(11) 0.0748(11) 0.1011(14) -0.0027(9) -0.0522(10) -0.0368(10)
Cl(26) 0.0447(7) 0.0422(7) 0.0477(8) -0.0050(6) -0.0085(6) 0.0037(6)
Cl(27) 0.0731(10) 0.0485(9) 0.0705(11) 0.0055(8) -0.0166(8) -0.0223(8)
Cl(31) 0.0764(11) 0.0892(13) 0.0602(10) -0.0179(10) -0.0200(9) 0.0443(9)
Cl(32) 0.1369(19) 0.0803(13) 0.138(2) -0.0025(13) -0.1015(17) -0.0421(13)
Cl(33) 0.0999(13) 0.0784(11) 0.0332(8) -0.0163(10) -0.0211(8) -0.0023(7)
Cl(34) 0.0536(9) 0.0561(9) 0.0699(10) 0.0123(7) -0.0110(8) -0.0185(8)
Cl(35) 0.0734(13) 0.135(2) 0.140(2) -0.0711(14) 0.0210(13) -0.0661(17)
Cl(36) 0.0653(10) 0.0969(13) 0.0351(8) -0.0120(9) 0.0094(7) -0.0038(8)
Cl(41) 0.0999(13) 0.0714(11) 0.0351(8) 0.0099(10) 0.0117(8) 0.0216(8)
Cl(42) 0.0583(8) 0.0411(8) 0.0510(8) 0.0059(6) -0.0042(7) -0.0044(6)
Cl(43) 0.0725(9) 0.0537(8) 0.0273(7) -0.0067(7) -0.0062(6) 0.0078(6)
Cl(44) 0.0546(9) 0.0929(13) 0.0682(11) -0.0396(9) -0.0130(8) 0.0047(9)
Cl(45) 0.0507(8) 0.0428(8) 0.0555(9) -0.0020(6) -0.0128(7) 0.0123(6)
Cl(46) 0.0790(10) 0.0633(9) 0.0285(7) -0.0145(8) -0.0035(7) 0.0048(6)
O(1W) 0.185(5) 0.022(2) 0.026(2) -0.016(3) 0.005(3) -0.0144(16)
O(11D) 0.047(2) 0.044(2) 0.044(2) -0.0060(17) -0.0131(17) -0.0147(17)
O(12D) 0.135(5) 0.065(3) 0.033(2) -0.010(3) -0.031(3) 0.000(2)
O(21D) 0.070(3) 0.045(2) 0.053(3) -0.010(2) -0.023(2) 0.0172(19)
O(22D) 0.093(3) 0.085(3) 0.035(2) -0.032(3) -0.026(2) 0.001(2)
O(911) 0.064(3) 0.059(3) 0.066(3) -0.018(2) -0.020(2) -0.004(2)
O(921) 0.081(4) 0.105(4) 0.077(4) -0.005(3) -0.004(3) -0.014(3)
O(931) 0.110(6) 0.142(7) 0.132(7) -0.020(5) -0.027(5) 0.014(5)
O(941) 0.179(10) 0.246(13) 0.166(10) -0.082(9) -0.042(8) 0.015(9)
O(951) 0.145(8) 0.202(10) 0.161(9) 0.006(7) -0.032(7) -0.028(7)
O(961) 0.111(10) 0.091(9) 0.174(15) -0.043(8) -0.049(10) 0.025(9)
N(11) 0.037(2) 0.035(2) 0.026(2) -0.0098(17) -0.0106(17) -0.0011(17)
N(12) 0.037(2) 0.036(2) 0.023(2) -0.0116(17) -0.0104(16) 0.0007(16)
N(13) 0.032(2) 0.039(2) 0.032(2) -0.0087(18) -0.0098(17) -0.0026(18)
N(14) 0.033(2) 0.039(2) 0.024(2) -0.0099(17) -0.0063(16) -0.0036(17)
N(15) 0.035(2) 0.043(2) 0.030(2) -0.0112(18) -0.0115(18) 0.0025(18)
N(16) 0.039(2) 0.038(2) 0.026(2) -0.0133(18) -0.0091(17) 0.0020(17)
N(17) 0.036(2) 0.039(2) 0.023(2) -0.0083(18) -0.0059(17) -0.0037(17)
N(18) 0.030(2) 0.040(2) 0.026(2) -0.0101(17) -0.0038(16) -0.0019(17)
N(21) 0.036(2) 0.034(2) 0.026(2) -0.0092(17) -0.0055(17) 0.0049(17)
N(22) 0.035(2) 0.034(2) 0.025(2) -0.0055(17) -0.0049(17) 0.0010(17)
N(23) 0.033(2) 0.030(2) 0.025(2) -0.0097(17) -0.0043(16) 0.0052(16)
N(24) 0.032(2) 0.033(2) 0.022(2) -0.0069(17) -0.0007(16) 0.0012(16)
N(25) 0.034(2) 0.029(2) 0.028(2) -0.0084(17) -0.0042(17) 0.0016(16)
N(26) 0.034(2) 0.028(2) 0.025(2) -0.0046(16) -0.0011(16) 0.0039(16)
N(27) 0.032(2) 0.034(2) 0.025(2) -0.0056(17) -0.0004(16) 0.0022(17)
N(28) 0.034(2) 0.038(2) 0.025(2) -0.0067(18) -0.0042(17) 0.0044(17)
C(11) 0.037(3) 0.036(3) 0.029(3) -0.010(2) -0.003(2) 0.003(2)
C(12) 0.030(2) 0.045(3) 0.031(3) -0.010(2) -0.005(2) 0.000(2)
C(13) 0.038(3) 0.041(3) 0.035(3) -0.016(2) -0.006(2) 0.003(2)
C(14) 0.033(2) 0.045(3) 0.028(3) -0.011(2) -0.005(2) 0.004(2)
C(21) 0.035(3) 0.038(3) 0.034(3) -0.009(2) -0.006(2) -0.002(2)
C(22) 0.035(2) 0.022(2) 0.036(3) -0.0071(19) -0.005(2) 0.0009(19)
C(23) 0.036(3) 0.029(2) 0.030(3) -0.010(2) -0.002(2) 0.005(2)
C(24) 0.033(2) 0.034(3) 0.034(3) -0.004(2) -0.005(2) -0.001(2)
C(111) 0.043(3) 0.035(3) 0.027(2) -0.015(2) -0.007(2) 0.001(2)
C(112) 0.042(3) 0.037(3) 0.033(3) -0.013(2) -0.012(2) 0.004(2)
C(113) 0.042(3) 0.034(3) 0.034(3) -0.007(2) -0.013(2) 0.001(2)
C(114) 0.049(3) 0.037(3) 0.035(3) -0.016(2) -0.011(2) -0.001(2)
C(115) 0.041(3) 0.049(3) 0.044(3) -0.014(2) -0.013(2) -0.012(2)
C(116) 0.037(3) 0.045(3) 0.039(3) -0.011(2) -0.008(2) -0.005(2)
C(117) 0.044(3) 0.037(3) 0.032(3) -0.016(2) -0.010(2) -0.001(2)
C(118) 0.051(3) 0.036(3) 0.038(3) -0.009(2) -0.014(2) 0.001(2)
C(119) 0.047(3) 0.042(3) 0.032(3) -0.013(2) -0.012(2) -0.002(2)
C(11A) 0.032(2) 0.044(3) 0.033(3) -0.011(2) -0.003(2) -0.009(2)
C(11B) 0.047(3) 0.036(3) 0.042(3) -0.011(2) -0.014(2) -0.002(2)
C(11C) 0.049(3) 0.041(3) 0.035(3) -0.012(2) -0.014(2) 0.000(2)
C(11E) 0.050(3) 0.043(3) 0.053(4) -0.008(3) -0.010(3) -0.013(3)
C(121) 0.040(3) 0.031(3) 0.029(3) -0.010(2) -0.008(2) -0.001(2)
C(122) 0.045(3) 0.042(3) 0.033(3) -0.018(2) -0.013(2) 0.003(2)
C(123) 0.051(3) 0.044(3) 0.033(3) -0.020(3) -0.005(2) 0.003(2)
C(124) 0.049(3) 0.033(3) 0.028(3) -0.007(2) -0.011(2) 0.001(2)
C(125) 0.042(3) 0.043(3) 0.031(3) -0.010(2) -0.010(2) -0.004(2)
C(126) 0.038(3) 0.044(3) 0.031(3) -0.014(2) -0.004(2) -0.001(2)
C(127) 0.051(3) 0.034(3) 0.030(3) -0.011(2) -0.012(2) 0.000(2)
C(128) 0.060(4) 0.054(3) 0.034(3) -0.021(3) -0.011(3) 0.007(2)
C(129) 0.069(4) 0.057(4) 0.037(3) -0.027(3) -0.006(3) 0.005(3)
C(12A) 0.100(5) 0.042(3) 0.031(3) -0.014(3) -0.019(3) 0.004(2)
C(12B) 0.094(5) 0.056(4) 0.048(4) 0.005(4) -0.043(4) -0.001(3)
C(12C) 0.069(4) 0.048(3) 0.041(3) 0.000(3) -0.025(3) -0.005(3)
C(12E) 0.123(7) 0.081(5) 0.033(3) -0.046(5) -0.013(4) -0.004(3)
C(131) 0.033(2) 0.043(3) 0.030(3) -0.011(2) -0.008(2) -0.002(2)
C(132) 0.035(3) 0.047(3) 0.042(3) -0.011(2) -0.008(2) -0.001(2)
C(133) 0.041(3) 0.047(3) 0.048(3) -0.017(2) -0.010(2) -0.003(3)
C(134) 0.034(3) 0.056(3) 0.045(3) -0.011(2) -0.014(2) -0.008(3)
C(135) 0.042(3) 0.046(3) 0.044(3) -0.006(2) -0.014(2) -0.006(2)
C(136) 0.038(3) 0.045(3) 0.043(3) -0.014(2) -0.011(2) 0.003(2)
C(141) 0.028(2) 0.039(3) 0.027(2) -0.012(2) -0.0001(19) -0.006(2)
C(142) 0.033(2) 0.038(3) 0.029(3) -0.009(2) -0.003(2) 0.000(2)
C(143) 0.042(3) 0.047(3) 0.029(3) -0.018(2) -0.007(2) -0.001(2)
C(144) 0.049(3) 0.053(3) 0.033(3) -0.019(3) -0.007(2) -0.009(2)
C(145) 0.043(3) 0.044(3) 0.041(3) -0.011(2) -0.001(2) -0.007(2)
C(146) 0.037(3) 0.050(3) 0.036(3) -0.014(2) -0.007(2) -0.002(2)
C(151) 0.041(3) 0.043(3) 0.032(3) -0.019(2) -0.011(2) 0.008(2)
C(152) 0.045(3) 0.042(3) 0.031(3) -0.015(2) -0.009(2) 0.001(2)
C(153) 0.041(3) 0.047(3) 0.046(3) -0.011(2) -0.018(2) 0.001(2)
C(154) 0.055(3) 0.058(4) 0.040(3) -0.020(3) -0.023(3) 0.013(3)
C(155) 0.052(3) 0.057(4) 0.032(3) -0.018(3) -0.013(2) 0.006(2)
C(156) 0.040(3) 0.048(3) 0.037(3) -0.009(2) -0.005(2) 0.005(2)
C(161) 0.038(3) 0.031(3) 0.033(3) -0.010(2) -0.007(2) -0.004(2)
C(162) 0.041(3) 0.034(3) 0.038(3) -0.007(2) -0.008(2) -0.001(2)
C(163) 0.036(3) 0.031(3) 0.049(3) -0.010(2) -0.008(2) 0.004(2)
C(164) 0.038(3) 0.035(3) 0.057(4) -0.011(2) -0.014(3) -0.008(2)
C(165) 0.042(3) 0.034(3) 0.041(3) -0.005(2) -0.012(2) -0.010(2)
C(166) 0.037(3) 0.037(3) 0.037(3) -0.010(2) -0.006(2) -0.002(2)
C(171) 0.035(2) 0.033(3) 0.024(2) -0.001(2) -0.004(2) -0.0004(19)
C(172) 0.043(3) 0.038(3) 0.031(3) -0.009(2) -0.008(2) 0.000(2)
C(173) 0.058(3) 0.042(3) 0.032(3) -0.008(3) -0.013(2) -0.006(2)
C(174) 0.055(3) 0.043(3) 0.024(3) -0.002(3) -0.008(2) 0.005(2)
C(175) 0.042(3) 0.040(3) 0.032(3) -0.006(2) -0.005(2) 0.008(2)
C(176) 0.039(3) 0.044(3) 0.025(3) -0.007(2) -0.003(2) -0.001(2)
C(181) 0.031(2) 0.041(3) 0.025(2) -0.012(2) -0.0004(19) 0.000(2)
C(182) 0.032(3) 0.045(3) 0.038(3) -0.005(2) -0.009(2) -0.007(2)
C(183) 0.043(3) 0.052(3) 0.043(3) -0.015(3) -0.014(2) -0.009(3)
C(184) 0.033(3) 0.057(4) 0.043(3) -0.008(2) -0.015(2) -0.002(3)
C(185) 0.033(2) 0.038(3) 0.036(3) -0.006(2) -0.004(2) 0.005(2)
C(186) 0.040(3) 0.045(3) 0.027(3) -0.019(2) -0.005(2) 0.001(2)
C(211) 0.033(2) 0.028(2) 0.030(2) -0.012(2) -0.006(2) -0.0003(19)
C(212) 0.041(3) 0.031(3) 0.031(3) -0.013(2) -0.001(2) -0.004(2)
C(213) 0.037(3) 0.030(3) 0.038(3) -0.007(2) -0.003(2) -0.001(2)
C(214) 0.041(3) 0.025(2) 0.034(3) -0.012(2) -0.010(2) 0.0044(19)
C(215) 0.036(3) 0.039(3) 0.034(3) -0.014(2) -0.001(2) 0.006(2)
C(216) 0.035(3) 0.033(3) 0.039(3) -0.010(2) -0.004(2) 0.003(2)
C(217) 0.040(3) 0.037(3) 0.037(3) -0.014(2) -0.009(2) 0.004(2)
C(218) 0.048(3) 0.039(3) 0.039(3) -0.011(2) -0.008(2) 0.003(2)
C(219) 0.054(3) 0.036(3) 0.048(3) -0.010(2) -0.013(3) 0.008(2)
C(21A) 0.048(3) 0.041(3) 0.047(3) -0.015(2) -0.020(3) 0.015(2)
C(21B) 0.059(3) 0.040(3) 0.035(3) -0.016(3) -0.009(3) 0.002(2)
C(21C) 0.052(3) 0.031(3) 0.040(3) -0.007(2) -0.006(2) 0.005(2)
C(21E) 0.077(4) 0.061(4) 0.050(4) -0.019(3) -0.023(3) 0.021(3)
C(221) 0.045(3) 0.037(3) 0.030(3) -0.014(2) -0.006(2) 0.002(2)
C(222) 0.034(3) 0.036(3) 0.032(3) -0.004(2) -0.005(2) -0.001(2)
C(223) 0.047(3) 0.035(3) 0.029(3) -0.012(2) -0.003(2) -0.003(2)
C(224) 0.052(3) 0.054(3) 0.030(3) -0.023(3) -0.009(2) 0.002(2)
C(225) 0.047(3) 0.088(5) 0.042(3) -0.029(3) -0.012(3) 0.003(3)
C(226) 0.045(3) 0.086(5) 0.033(3) -0.031(3) -0.005(2) 0.001(3)
C(227) 0.055(3) 0.056(3) 0.032(3) -0.026(3) -0.009(2) 0.001(2)
C(228) 0.060(4) 0.099(5) 0.037(3) -0.021(4) -0.015(3) -0.006(3)
C(229) 0.058(4) 0.097(5) 0.043(4) -0.020(4) -0.017(3) 0.001(3)
C(22A) 0.070(4) 0.069(4) 0.034(3) -0.035(3) -0.015(3) 0.002(3)
C(22B) 0.093(5) 0.063(4) 0.042(4) -0.011(4) -0.020(3) -0.012(3)
C(22C) 0.087(5) 0.046(3) 0.040(3) -0.011(3) -0.022(3) -0.001(3)
C(22E) 0.094(6) 0.111(6) 0.045(4) -0.036(5) -0.031(4) 0.009(4)
C(231) 0.024(2) 0.040(3) 0.027(2) -0.008(2) -0.0065(18) -0.002(2)
C(232) 0.038(3) 0.038(3) 0.030(3) -0.010(2) -0.009(2) 0.003(2)
C(233) 0.038(3) 0.059(4) 0.029(3) 0.003(2) -0.006(2) 0.011(2)
C(234) 0.049(3) 0.076(4) 0.031(3) 0.014(3) -0.019(3) -0.009(3)
C(235) 0.044(3) 0.056(4) 0.058(4) 0.005(3) -0.029(3) -0.024(3)
C(236) 0.036(3) 0.034(3) 0.049(3) -0.008(2) -0.016(2) -0.003(2)
C(241) 0.029(2) 0.036(3) 0.028(2) -0.011(2) -0.0060(19) 0.000(2)
C(242) 0.037(3) 0.038(3) 0.032(3) -0.002(2) -0.004(2) 0.002(2)
C(243) 0.049(3) 0.044(3) 0.032(3) -0.011(2) -0.007(2) 0.005(2)
C(244) 0.037(3) 0.045(3) 0.028(3) -0.007(2) 0.001(2) -0.003(2)
C(245) 0.035(3) 0.035(3) 0.032(3) -0.006(2) -0.009(2) 0.000(2)
C(246) 0.036(3) 0.037(3) 0.028(3) -0.007(2) -0.005(2) 0.004(2)
C(251) 0.033(2) 0.030(2) 0.029(2) -0.010(2) -0.003(2) -0.0001(19)
C(252) 0.047(3) 0.040(3) 0.031(3) -0.013(2) -0.005(2) 0.000(2)
C(253) 0.057(3) 0.044(3) 0.028(3) -0.021(3) -0.004(2) 0.000(2)
C(254) 0.048(3) 0.043(3) 0.036(3) -0.015(3) 0.005(2) -0.009(2)
C(255) 0.037(3) 0.037(3) 0.048(3) -0.008(2) 0.000(2) -0.010(2)
C(256) 0.039(3) 0.035(3) 0.030(3) -0.007(2) -0.008(2) -0.001(2)
C(261) 0.038(3) 0.026(2) 0.033(3) -0.007(2) -0.003(2) 0.003(2)
C(262) 0.040(3) 0.030(3) 0.029(3) -0.004(2) -0.005(2) 0.004(2)
C(263) 0.052(3) 0.037(3) 0.024(2) -0.004(2) -0.003(2) 0.006(2)
C(264) 0.041(3) 0.039(3) 0.039(3) -0.010(2) 0.003(2) 0.007(2)
C(265) 0.039(3) 0.046(3) 0.043(3) -0.010(2) -0.003(2) 0.004(2)
C(266) 0.041(3) 0.040(3) 0.032(3) -0.009(2) -0.004(2) 0.001(2)
C(271) 0.029(2) 0.033(3) 0.030(3) -0.006(2) -0.0044(19) 0.006(2)
C(272) 0.034(3) 0.045(3) 0.046(3) -0.010(2) -0.003(2) -0.009(2)
C(273) 0.038(3) 0.056(4) 0.080(5) -0.019(3) -0.004(3) -0.012(3)
C(274) 0.039(3) 0.056(4) 0.061(4) -0.019(3) 0.012(3) 0.000(3)
C(275) 0.041(3) 0.049(3) 0.037(3) -0.004(3) 0.005(2) 0.003(2)
C(276) 0.037(3) 0.038(3) 0.034(3) -0.006(2) -0.005(2) 0.000(2)
C(281) 0.034(2) 0.044(3) 0.028(3) -0.013(2) -0.006(2) 0.007(2)
C(282) 0.034(2) 0.038(3) 0.031(3) -0.007(2) -0.005(2) 0.001(2)
C(283) 0.038(3) 0.037(3) 0.041(3) -0.009(2) -0.012(2) 0.007(2)
C(284) 0.049(3) 0.048(3) 0.032(3) -0.013(3) -0.017(2) 0.016(2)
C(285) 0.045(3) 0.046(3) 0.030(3) -0.015(2) -0.006(2) 0.003(2)
C(286) 0.038(3) 0.042(3) 0.032(3) -0.010(2) -0.003(2) 0.005(2)
C(912) 0.059(4) 0.083(5) 0.078(5) -0.028(4) -0.013(4) 0.004(4)
C(913) 0.077(5) 0.088(6) 0.099(6) -0.015(5) -0.011(5) -0.006(5)
C(914) 0.098(6) 0.078(6) 0.127(8) -0.025(5) -0.035(6) 0.008(5)
C(915) 0.085(5) 0.068(5) 0.077(5) -0.027(4) -0.020(4) -0.008(4)
C(922) 0.065(4) 0.090(5) 0.062(4) -0.024(4) -0.015(4) 0.010(4)
C(923) 0.081(5) 0.082(6) 0.102(6) -0.032(4) -0.019(5) -0.003(5)
C(924) 0.134(8) 0.152(9) 0.114(7) -0.106(7) 0.083(7) -0.099(7)
C(925) 0.044(3) 0.087(5) 0.053(4) -0.021(3) 0.023(3) -0.021(3)
C(932) 0.070(6) 0.191(13) 0.167(12) -0.002(7) -0.043(7) -0.086(10)
C(942) 0.176(12) 0.077(7) 0.185(13) -0.056(7) 0.110(10) -0.047(7)
C(952) 0.113(9) 0.149(11) 0.195(14) -0.075(8) -0.023(9) 0.043(10)
C(962) 0.14(2) 0.106(16) 0.18(2) -0.071(15) 0.037(17) -0.032(16)
C(963) 0.083(11) 0.072(10) 0.129(16) -0.023(8) -0.036(11) -0.003(10)
C(964) 0.151(18) 0.111(14) 0.092(13) -0.089(14) -0.036(12) 0.031(11)
C(965) 0.31(4) 0.17(3) 0.24(3) -0.19(3) 0.20(3) -0.14(3)

loop_
_atom_type_symbol
_atom_type_radius_bond
Ru 1.25
Cl 0.99
O 0.73
N 0.75
C 0.77
H 0.32

loop_
_geom_angle_atom_site_label_1
_geom_angle_atom_site_label_2
_geom_angle_atom_site_label_3
_geom_angle
N13 Ru11 N11 90.94(15)
N13 Ru11 N17 174.75(15)
N11 Ru11 N17 88.05(15)
N13 Ru11 N15 90.54(16)
N11 Ru11 N15 176.38(15)
N17 Ru11 N15 90.17(15)
N13 Ru11 Ru12 86.57(11)
N11 Ru11 Ru12 88.92(10)
N17 Ru11 Ru12 88.26(11)
N15 Ru11 Ru12 87.88(11)
N13 Ru11 Cl1 90.51(11)
N11 Ru11 Cl1 95.08(11)
N17 Ru11 Cl1 94.71(11)
N15 Ru11 Cl1 88.21(11)
Ru12 Ru11 Cl1 175.09(4)
N12 Ru12 N14 90.63(16)
N12 Ru12 N18 89.33(16)
N14 Ru12 N18 178.53(15)
N12 Ru12 N16 179.9(2)
N14 Ru12 N16 89.22(16)
N18 Ru12 N16 90.82(16)
N12 Ru12 Ru11 89.47(11)
N14 Ru12 Ru11 91.30(11)
N18 Ru12 Ru11 90.17(11)
N16 Ru12 Ru11 90.54(11)
N23 Ru21 N27 175.53(14)
N23 Ru21 N21 91.30(15)
N27 Ru21 N21 87.77(15)
N23 Ru21 N25 90.77(15)
N27 Ru21 N25 89.94(15)
N21 Ru21 N25 176.38(15)
N23 Ru21 Ru22 87.46(10)
N27 Ru21 Ru22 88.15(10)
N21 Ru21 Ru22 89.06(10)
N25 Ru21 Ru22 88.07(10)
N23 Ru21 Cl2 90.25(11)
N27 Ru21 Cl2 94.15(11)
N21 Ru21 Cl2 91.95(11)
N25 Ru21 Cl2 91.01(11)
Ru22 Ru21 Cl2 177.52(4)
N22 Ru22 N24 90.79(15)
N22 Ru22 N26 179.08(15)
N24 Ru22 N26 90.11(15)
N22 Ru22 N28 88.64(16)
N24 Ru22 N28 178.57(15)
N26 Ru22 N28 90.47(15)
N22 Ru22 Ru21 89.45(11)
N24 Ru22 Ru21 90.77(10)
N26 Ru22 Ru21 90.31(10)
N28 Ru22 Ru21 90.54(10)
C11A O11D C11E 117.7(4)
C12A O12D C12E 116.6(6)
C21A O21D C21E 117.3(5)
C22A O22D C22E 116.9(5)
C912 O911 C915 106.2(5)
C925 O921 C922 97.0(5)
C932 O931 H931 109.50
C942 O941 H941 109.50
C952 O951 H951 109.50
C11 N11 C111 115.1(4)
C11 N11 Ru11 118.7(3)
C111 N11 Ru11 125.0(3)
C11 N12 C121 118.3(4)
C11 N12 Ru12 120.0(3)
C121 N12 Ru12 120.9(3)
C12 N13 C131 114.6(4)
C12 N13 Ru11 121.5(3)
C131 N13 Ru11 123.9(3)
C12 N14 C141 117.8(4)
C12 N14 Ru12 118.5(3)
C141 N14 Ru12 123.0(3)
C13 N15 C151 114.2(4)
C13 N15 Ru11 119.8(3)
C151 N15 Ru11 126.0(3)
C13 N16 C161 117.4(4)
C13 N16 Ru12 118.8(3)
C161 N16 Ru12 122.8(3)
C14 N17 C171 114.2(4)
C14 N17 Ru11 119.3(3)
C171 N17 Ru11 126.5(3)
C14 N18 C181 118.0(4)
C14 N18 Ru12 119.2(3)
C181 N18 Ru12 122.0(3)
C21 N21 C211 116.0(4)
C21 N21 Ru21 117.9(3)
C211 N21 Ru21 125.4(3)
C21 N22 C221 118.5(4)
C21 N22 Ru22 120.0(3)
C221 N22 Ru22 120.1(3)
C22 N23 C231 118.6(4)
C22 N23 Ru21 121.1(3)
C231 N23 Ru21 120.3(3)
C22 N24 C241 118.5(4)
C22 N24 Ru22 118.2(3)
C241 N24 Ru22 123.1(3)
C23 N25 C251 116.6(4)
C23 N25 Ru21 119.0(3)
C251 N25 Ru21 123.0(3)
C23 N26 C261 118.3(4)
C23 N26 Ru22 118.6(3)
C261 N26 Ru22 123.0(3)
C24 N27 C271 116.6(4)
C24 N27 Ru21 120.0(3)
C271 N27 Ru21 122.3(3)
C24 N28 C281 117.2(4)
C24 N28 Ru22 117.2(3)
C281 N28 Ru22 125.6(3)
N11 C11 N12 122.1(5)
N11 C11 H11 118.90
N12 C11 H11 118.90
N13 C12 N14 121.5(4)
N13 C12 H12 119.30
N14 C12 H12 119.30
N15 C13 N16 122.7(5)
N15 C13 H13 118.60
N16 C13 H13 118.60
N17 C14 N18 122.6(4)
N17 C14 H14 118.70
N18 C14 H14 118.70
N21 C21 N22 122.0(5)
N21 C21 H21 119.00
N22 C21 H21 119.00
N23 C22 N24 120.8(4)
N23 C22 H22 119.60
N24 C22 H22 119.60
N25 C23 N26 122.0(4)
N25 C23 H23 119.00
N26 C23 H23 119.00
N27 C24 N28 122.0(4)
N27 C24 H24 119.00
N28 C24 H24 119.00
C116 C111 C112 119.0(5)
C116 C111 N11 121.5(4)
C112 C111 N11 119.5(4)
C113 C112 C111 120.7(5)
C113 C112 H112 119.70
C111 C112 H112 119.70
C112 C113 C114 120.9(5)
C112 C113 H113 119.60
C114 C113 H113 119.60
C113 C114 C115 117.7(5)
C113 C114 C117 122.0(5)
C115 C114 C117 120.3(5)
C116 C115 C114 121.2(5)
C116 C115 H115 119.40
C114 C115 H115 119.40
C111 C116 C115 120.5(5)
C111 C116 H116 119.70
C115 C116 H116 119.70
C11C C117 C118 117.7(5)
C11C C117 C114 120.5(5)
C118 C117 C114 121.7(5)
C119 C118 C117 121.0(5)
C119 C118 H118 119.50
C117 C118 H118 119.50
C11A C119 C118 120.8(5)
C11A C119 H119 119.60
C118 C119 H119 119.60
O11D C11A C119 115.8(5)
O11D C11A C11B 124.9(5)
C119 C11A C11B 119.4(5)
C11A C11B C11C 119.8(5)
C11A C11B H11B 120.10
C11C C11B H11B 120.10
C117 C11C C11B 121.4(5)
C117 C11C H11C 119.30
C11B C11C H11C 119.30
O11D C11E H11A 109.50
O11D C11E H11D 109.50
H11A C11E H11D 109.50
O11D C11E H11E 109.50
H11A C11E H11E 109.50
H11D C11E H11E 109.50
C126 C121 C122 119.4(5)
C126 C121 N12 120.4(4)
C122 C121 N12 120.0(4)
C123 C122 C121 119.7(5)
C123 C122 H122 120.20
C121 C122 H122 120.20
C122 C123 C124 121.6(5)
C122 C123 H123 119.20
C124 C123 H123 119.20
C125 C124 C123 117.3(5)
C125 C124 C127 121.7(5)
C123 C124 C127 120.8(5)
C126 C125 C124 121.5(5)
C126 C125 H125 119.30
C124 C125 H125 119.30
C125 C126 C121 120.4(5)
C125 C126 H126 119.80
C121 C126 H126 119.80
C12C C127 C128 117.4(5)
C12C C127 C124 123.3(5)
C128 C127 C124 119.2(5)
C127 C128 C129 122.4(6)
C127 C128 H128 118.80
C129 C128 H128 118.80
C12A C129 C128 119.2(6)
C12A C129 H129 120.40
C128 C129 H129 120.40
C129 C12A O12D 124.6(6)
C129 C12A C12B 119.6(5)
O12D C12A C12B 115.8(6)
C12C C12B C12A 120.3(6)
C12C C12B H12B 119.80
C12A C12B H12B 119.80
C127 C12C C12B 121.0(6)
C127 C12C H12C 119.50
C12B C12C H12C 119.50
O12D C12E H12A 109.50
O12D C12E H12D 109.50
H12A C12E H12D 109.50
O12D C12E H12E 109.50
H12A C12E H12E 109.50
H12D C12E H12E 109.50
C136 C131 C132 120.3(5)
C136 C131 N13 119.8(5)
C132 C131 N13 119.9(4)
C133 C132 C131 118.8(5)
C133 C132 H132 120.60
C131 C132 H132 120.60
C132 C133 C134 122.3(5)
C132 C133 Cl11 118.9(4)
C134 C133 Cl11 118.7(4)
C135 C134 C133 117.3(5)
C135 C134 H134 121.40
C133 C134 H134 121.40
C134 C135 C136 122.0(5)
C134 C135 Cl12 119.5(4)
C136 C135 Cl12 118.4(4)
C131 C136 C135 119.2(5)
C131 C136 H136 120.40
C135 C136 H136 120.40
C146 C141 C142 119.9(4)
C146 C141 N14 121.3(4)
C142 C141 N14 118.6(4)
C141 C142 C143 119.4(5)
C141 C142 H142 120.30
C143 C142 H142 120.30
C144 C143 C142 122.1(5)
C144 C143 Cl21 119.4(4)
C142 C143 Cl21 118.5(4)
C143 C144 C145 117.2(5)
C143 C144 H144 121.40
C145 C144 H144 121.40
C146 C145 C144 122.6(5)
C146 C145 Cl27 119.0(4)
C144 C145 Cl27 118.3(4)
C145 C146 C141 118.8(5)
C145 C146 H146 120.60
C141 C146 H146 120.60
C152 C151 C156 120.1(5)
C152 C151 N15 120.2(4)
C156 C151 N15 119.6(5)
C153 C152 C151 118.8(5)
C153 C152 H152 120.60
C151 C152 H152 120.60
C154 C153 C152 122.8(5)
C154 C153 Cl13 118.1(4)
C152 C153 Cl13 119.0(4)
C153 C154 C155 116.8(5)
C153 C154 H154 121.60
C155 C154 H154 121.60
C156 C155 C154 122.7(5)
C156 C155 Cl14 118.7(4)
C154 C155 Cl14 118.6(4)
C155 C156 C151 118.7(5)
C155 C156 H156 120.60
C151 C156 H156 120.60
C166 C161 C162 119.3(5)
C166 C161 N16 119.8(4)
C162 C161 N16 120.8(4)
C163 C162 C161 119.8(5)
C163 C162 H162 120.10
C161 C162 H162 120.10
C164 C163 C162 121.0(5)
C164 C163 Cl23 119.6(4)
C162 C163 Cl23 119.4(4)
C163 C164 C165 118.4(5)
C163 C164 H164 120.80
C165 C164 H164 120.80
C164 C165 C166 122.4(5)
C164 C165 Cl24 119.2(4)
C166 C165 Cl24 118.4(4)
C165 C166 C161 119.0(5)
C165 C166 H166 120.50
C161 C166 H166 120.50
C172 C171 C176 121.0(4)
C172 C171 N17 120.6(4)
C176 C171 N17 118.4(4)
C171 C172 C173 118.3(5)
C171 C172 H172 120.80
C173 C172 H172 120.80
C174 C173 C172 122.0(5)
C174 C173 Cl15 119.3(4)
C172 C173 Cl15 118.7(4)
C175 C174 C173 118.5(5)
C175 C174 H174 120.80
C173 C174 H174 120.80
C174 C175 C176 121.7(5)
C174 C175 Cl16 120.0(4)
C176 C175 Cl16 118.4(4)
C175 C176 C171 118.5(5)
C175 C176 H176 120.70
C171 C176 H176 120.70
C182 C181 C186 119.0(5)
C182 C181 N18 119.3(4)
C186 C181 N18 121.7(4)
C183 C182 C181 119.5(5)
C183 C182 H182 120.20
C181 C182 H182 120.20
C182 C183 C184 122.4(5)
C182 C183 Cl25 119.1(4)
C184 C183 Cl25 118.5(4)
C185 C184 C183 116.8(5)
C185 C184 H184 121.60
C183 C184 H184 121.60
C186 C185 C184 123.1(5)
C186 C185 Cl26 119.3(4)
C184 C185 Cl26 117.6(4)
C185 C186 C181 119.3(5)
C185 C186 H186 120.40
C181 C186 H186 120.40
C216 C211 C212 118.7(4)
C216 C211 N21 122.4(4)
C212 C211 N21 118.8(4)
C213 C212 C211 120.3(4)
C213 C212 H212 119.90
C211 C212 H212 119.90
C212 C213 C214 121.9(5)
C212 C213 H213 119.10
C214 C213 H213 119.10
C213 C214 C215 117.4(4)
C213 C214 C217 120.1(4)
C215 C214 C217 122.5(4)
C216 C215 C214 121.0(4)
C216 C215 H215 119.50
C214 C215 H215 119.50
C211 C216 C215 120.7(5)
C211 C216 H216 119.70
C215 C216 H216 119.70
C21C C217 C218 117.1(5)
C21C C217 C214 121.5(5)
C218 C217 C214 121.4(5)
C219 C218 C217 121.4(5)
C219 C218 H218 119.30
C217 C218 H218 119.30
C218 C219 C21A 120.4(5)
C218 C219 H219 119.80
C21A C219 H219 119.80
C21B C21A O21D 125.3(5)
C21B C21A C219 119.5(5)
O21D C21A C219 115.3(5)
C21A C21B C21C 120.2(5)
C21A C21B H21B 119.90
C21C C21B H21B 119.90
C217 C21C C21B 121.4(5)
C217 C21C H21C 119.30
C21B C21C H21C 119.30
O21D C21E H21A 109.50
O21D C21E H21D 109.50
H21A C21E H21D 109.50
O21D C21E H21E 109.50
H21A C21E H21E 109.50
H21D C21E H21E 109.50
C222 C221 C226 119.1(5)
C222 C221 N22 120.7(5)
C226 C221 N22 119.6(4)
C221 C222 C223 120.2(5)
C221 C222 H222 119.90
C223 C222 H222 119.90
C224 C223 C222 121.7(5)
C224 C223 H223 119.20
C222 C223 H223 119.20
C223 C224 C225 117.8(5)
C223 C224 C227 122.0(5)
C225 C224 C227 120.2(5)
C226 C225 C224 120.9(6)
C226 C225 H225 119.50
C224 C225 H225 119.50
C225 C226 C221 120.3(5)
C225 C226 H226 119.90
C221 C226 H226 119.90
C22C C227 C228 117.4(5)
C22C C227 C224 121.6(5)
C228 C227 C224 121.0(5)
C227 C228 C229 121.8(6)
C227 C228 H228 119.10
C229 C228 H228 119.10
C22A C229 C228 119.0(6)
C22A C229 H229 120.50
C228 C229 H229 120.50
C22B C22A O22D 116.0(6)
C22B C22A C229 120.0(6)
O22D C22A C229 124.0(6)
C22A C22B C22C 120.6(6)
C22A C22B H22B 119.70
C22C C22B H22B 119.70
C227 C22C C22B 121.2(6)
C227 C22C H22C 119.40
C22B C22C H22C 119.40
O22D C22E H22A 109.50
O22D C22E H22D 109.50
H22A C22E H22D 109.50
O22D C22E H22E 109.50
H22A C22E H22E 109.50
H22D C22E H22E 109.50
C232 C231 C236 120.7(5)
C232 C231 N23 120.0(4)
C236 C231 N23 119.0(4)
C233 C232 C231 118.8(5)
C233 C232 H232 120.60
C231 C232 H232 120.60
C234 C233 C232 122.7(5)
C234 C233 Cl31 119.7(4)
C232 C233 Cl31 117.5(5)
C235 C234 C233 117.3(5)
C235 C234 H234 121.30
C233 C234 H234 121.30
C234 C235 C236 122.4(5)
C234 C235 Cl32 119.1(5)
C236 C235 Cl32 118.4(5)
C231 C236 C235 118.0(5)
C231 C236 H236 121.00
C235 C236 H236 121.00
C246 C241 C242 119.0(4)
C246 C241 N24 121.6(4)
C242 C241 N24 119.4(4)
C243 C242 C241 119.7(5)
C243 C242 H242 120.20
C241 C242 H242 120.20
C242 C243 C244 122.3(5)
C242 C243 Cl41 119.3(4)
C244 C243 Cl41 118.4(4)
C245 C244 C243 117.3(4)
C245 C244 H244 121.40
C243 C244 H244 121.40
C244 C245 C246 121.6(4)
C244 C245 Cl42 118.9(4)
C246 C245 Cl42 119.5(4)
C241 C246 C245 120.2(5)
C241 C246 H246 119.90
C245 C246 H246 119.90
C256 C251 C252 120.1(4)
C256 C251 N25 118.9(4)
C252 C251 N25 121.0(4)
C253 C252 C251 118.5(5)
C253 C252 H252 120.70
C251 C252 H252 120.70
C254 C253 C252 122.8(5)
C254 C253 Cl33 118.5(4)
C252 C253 Cl33 118.6(4)
C253 C254 C255 117.7(5)
C253 C254 H254 121.20
C255 C254 H254 121.20
C254 C255 C256 121.9(5)
C254 C255 Cl34 119.1(4)
C256 C255 Cl34 119.0(4)
C251 C256 C255 119.0(5)
C251 C256 H256 120.50
C255 C256 H256 120.50
C266 C261 C262 119.5(4)
C266 C261 N26 122.1(4)
C262 C261 N26 118.3(4)
C263 C262 C261 118.9(5)
C263 C262 H262 120.50
C261 C262 H262 120.50
C264 C263 C262 122.7(5)
C264 C263 Cl43 118.7(4)
C262 C263 Cl43 118.6(4)
C263 C264 C265 117.4(5)
C263 C264 H264 121.30
C265 C264 H264 121.30
C266 C265 C264 122.1(5)
C266 C265 Cl44 119.5(4)
C264 C265 Cl44 118.4(4)
C265 C266 C261 119.3(5)
C265 C266 H266 120.40
C261 C266 H266 120.40
C272 C271 C276 120.4(4)
C272 C271 N27 119.8(4)
C276 C271 N27 119.8(4)
C271 C272 C273 118.0(5)
C271 C272 H272 121.00
C273 C272 H272 121.00
C274 C273 C272 122.6(5)
C274 C273 Cl35 118.4(5)
C272 C273 Cl35 118.9(5)
C273 C274 C275 117.8(5)
C273 C274 H274 121.10
C275 C274 H274 121.10
C274 C275 C276 121.8(5)
C274 C275 Cl36 119.5(4)
C276 C275 Cl36 118.6(5)
C275 C276 C271 119.4(5)
C275 C276 H276 120.30
C271 C276 H276 120.30
C282 C281 C286 119.2(4)
C282 C281 N28 121.8(4)
C286 C281 N28 119.0(4)
C283 C282 C281 119.8(5)
C283 C282 H282 120.10
C281 C282 H282 120.10
C284 C283 C282 122.0(5)
C284 C283 Cl45 118.7(4)
C282 C283 Cl45 119.3(4)
C283 C284 C285 117.7(5)
C283 C284 H284 121.20
C285 C284 H284 121.20
C286 C285 C284 122.1(5)
C286 C285 Cl46 119.0(4)
C284 C285 Cl46 118.9(4)
C285 C286 C281 119.2(5)
C285 C286 H286 120.40
C281 C286 H286 120.40
O911 C912 C913 105.2(6)
O911 C912 H91A 110.70
C913 C912 H91A 110.70
O911 C912 H91B 110.70
C913 C912 H91B 110.70
H91A C912 H91B 108.80
C912 C913 C914 104.8(7)
C912 C913 H91C 110.80
C914 C913 H91C 110.80
C912 C913 H91D 110.80
C914 C913 H91D 110.80
H91C C913 H91D 108.90
C913 C914 C915 102.7(7)
C913 C914 H91E 111.20
C915 C914 H91E 111.20
C913 C914 H91F 111.20
C915 C914 H91F 111.20
H91E C914 H91F 109.10
O911 C915 C914 108.2(6)
O911 C915 H91G 110.10
C914 C915 H91G 110.10
O911 C915 H91H 110.10
C914 C915 H91H 110.10
H91G C915 H91H 108.40
C923 C922 O921 109.1(6)
C923 C922 H92A 109.90
O921 C922 H92A 109.90
C923 C922 H92B 109.90
O921 C922 H92B 109.90
H92A C922 H92B 108.30
C924 C923 C922 107.0(7)
C924 C923 H92C 110.30
C922 C923 H92C 110.30
C924 C923 H92D 110.30
C922 C923 H92D 110.30
H92C C923 H92D 108.60
C923 C924 C925 104.5(6)
C923 C924 H92E 110.80
C925 C924 H92E 110.80
C923 C924 H92F 110.80
C925 C924 H92F 110.80
H92E C924 H92F 108.90
O921 C925 C924 113.5(5)
O921 C925 H92G 108.90
C924 C925 H92G 108.90
O921 C925 H92H 108.90
C924 C925 H92H 108.90
H92G C925 H92H 107.70
O931 C932 H93A 109.50
O931 C932 H93B 109.50
H93A C932 H93B 109.50
O931 C932 H93C 109.50
H93A C932 H93C 109.50
H93B C932 H93C 109.50
O941 C942 H94A 109.50
O941 C942 H94B 109.50
H94A C942 H94B 109.50
O941 C942 H94C 109.50
H94A C942 H94C 109.50
H94B C942 H94C 109.50
O951 C952 H95A 109.50
O951 C952 H95B 109.50
H95A C952 H95B 109.50
O951 C952 H95C 109.50
H95A C952 H95C 109.50
H95B C952 H95C 109.50
C965 O961 C962 105.0(17)
O961 C962 C963 99.7(17)
O961 C962 H96A 111.80
C963 C962 H96A 111.80
O961 C962 H96B 111.80
C963 C962 H96B 111.80
H96A C962 H96B 109.60
C964 C963 C962 97.1(18)
C964 C963 H96C 112.30
C962 C963 H96C 112.30
C964 C963 H96D 112.30
C962 C963 H96D 112.30
H96C C963 H96D 109.90
C963 C964 C965 93(2)
C963 C964 H96E 113.10
C965 C964 H96E 113.10
C963 C964 H96F 113.10
C965 C964 H96F 113.10
H96E C964 H96F 110.50
O961 C965 C964 109.3(18)
O961 C965 H96G 109.80
C964 C965 H96G 109.80
O961 C965 H96H 109.80
C964 C965 H96H 109.80
H96G C965 H96H 108.30

loop_
_geom_bond_atom_site_label_1
_geom_bond_atom_site_label_2
_geom_bond_distance
Ru11 N13 2.082(4)
Ru11 N11 2.084(4)
Ru11 N17 2.101(4)
Ru11 N15 2.102(4)
Ru11 Ru12 2.3736(5)
Ru11 Cl1 2.4166(14)
Ru12 N12 2.037(4)
Ru12 N14 2.041(4)
Ru12 N18 2.058(4)
Ru12 N16 2.067(4)
Ru21 N23 2.084(4)
Ru21 N27 2.087(4)
Ru21 N21 2.098(4)
Ru21 N25 2.112(4)
Ru21 Ru22 2.3395(5)
Ru21 Cl2 2.3856(13)
Ru22 N22 2.045(4)
Ru22 N24 2.064(4)
Ru22 N26 2.071(4)
Ru22 N28 2.075(4)
Cl11 C133 1.739(6)
Cl12 C135 1.752(6)
Cl13 C153 1.743(5)
Cl14 C155 1.744(5)
Cl15 C173 1.730(6)
Cl16 C175 1.738(5)
Cl21 C143 1.735(5)
Cl23 C163 1.730(5)
Cl24 C165 1.741(5)
Cl25 C183 1.738(5)
Cl26 C185 1.743(5)
Cl27 C145 1.743(5)
Cl31 C233 1.749(6)
Cl32 C235 1.728(6)
Cl33 C253 1.744(5)
Cl34 C255 1.737(5)
Cl35 C273 1.730(6)
Cl36 C275 1.735(6)
Cl41 C243 1.730(5)
Cl42 C245 1.733(5)
Cl43 C263 1.747(5)
Cl44 C265 1.744(6)
Cl45 C283 1.732(5)
Cl46 C285 1.726(5)
O11D C11A 1.373(6)
O11D C11E 1.429(6)
O12D C12A 1.377(7)
O12D C12E 1.413(9)
O21D C21A 1.377(6)
O21D C21E 1.428(7)
O22D C22A 1.373(7)
O22D C22E 1.425(9)
O911 C912 1.421(8)
O911 C915 1.442(8)
O921 C925 1.486(8)
O921 C922 1.553(9)
O931 C932 1.263(13)
O931 H931 0.8400
O941 C942 1.419(14)
O941 H941 0.8400
O951 C952 1.409(13)
O951 H951 0.8400
N11 C11 1.319(6)
N11 C111 1.440(6)
N12 C11 1.339(6)
N12 C121 1.422(6)
N13 C12 1.316(6)
N13 C131 1.439(6)
N14 C12 1.326(6)
N14 C141 1.429(6)
N15 C13 1.321(6)
N15 C151 1.443(6)
N16 C13 1.324(6)
N16 C161 1.416(6)
N17 C14 1.318(6)
N17 C171 1.441(6)
N18 C14 1.330(6)
N18 C181 1.411(6)
N21 C21 1.314(6)
N21 C211 1.445(6)
N22 C21 1.325(6)
N22 C221 1.429(6)
N23 C22 1.311(6)
N23 C231 1.443(6)
N24 C22 1.336(6)
N24 C241 1.414(6)
N25 C23 1.321(6)
N25 C251 1.426(6)
N26 C23 1.321(6)
N26 C261 1.423(6)
N27 C24 1.317(6)
N27 C271 1.427(6)
N28 C24 1.335(6)
N28 C281 1.417(6)
C11 H11 0.9500
C12 H12 0.9500
C13 H13 0.9500
C14 H14 0.9500
C21 H21 0.9500
C22 H22 0.9500
C23 H23 0.9500
C24 H24 0.9500
C111 C116 1.378(7)
C111 C112 1.392(7)
C112 C113 1.387(7)
C112 H112 0.9500
C113 C114 1.396(7)
C113 H113 0.9500
C114 C115 1.396(7)
C114 C117 1.486(7)
C115 C116 1.389(7)
C115 H115 0.9500
C116 H116 0.9500
C117 C11C 1.389(7)
C117 C118 1.400(7)
C118 C119 1.381(7)
C118 H118 0.9500
C119 C11A 1.377(7)
C119 H119 0.9500
C11A C11B 1.392(7)
C11B C11C 1.393(7)
C11B H11B 0.9500
C11C H11C 0.9500
C11E H11A 0.9800
C11E H11D 0.9800
C11E H11E 0.9800
C121 C126 1.385(7)
C121 C122 1.393(7)
C122 C123 1.388(7)
C122 H122 0.9500
C123 C124 1.397(7)
C123 H123 0.9500
C124 C125 1.396(7)
C124 C127 1.492(7)
C125 C126 1.382(7)
C125 H125 0.9500
C126 H126 0.9500
C127 C12C 1.374(8)
C127 C128 1.383(8)
C128 C129 1.387(8)
C128 H128 0.9500
C129 C12A 1.363(9)
C129 H129 0.9500
C12A C12B 1.386(10)
C12B C12C 1.386(8)
C12B H12B 0.9500
C12C H12C 0.9500
C12E H12A 0.9800
C12E H12D 0.9800
C12E H12E 0.9800
C131 C136 1.377(7)
C131 C132 1.386(7)
C132 C133 1.383(7)
C132 H132 0.9500
C133 C134 1.389(8)
C134 C135 1.370(8)
C134 H134 0.9500
C135 C136 1.396(7)
C136 H136 0.9500
C141 C146 1.390(7)
C141 C142 1.392(7)
C142 C143 1.392(7)
C142 H142 0.9500
C143 C144 1.376(8)
C144 C145 1.390(8)
C144 H144 0.9500
C145 C146 1.387(7)
C146 H146 0.9500
C151 C152 1.386(7)
C151 C156 1.395(7)
C152 C153 1.385(7)
C152 H152 0.9500
C153 C154 1.377(8)
C154 C155 1.384(8)
C154 H154 0.9500
C155 C156 1.381(8)
C156 H156 0.9500
C161 C166 1.392(7)
C161 C162 1.395(7)
C162 C163 1.390(7)
C162 H162 0.9500
C163 C164 1.372(8)
C164 C165 1.377(8)
C164 H164 0.9500
C165 C166 1.379(7)
C166 H166 0.9500
C171 C172 1.387(7)
C171 C176 1.397(7)
C172 C173 1.387(7)
C172 H172 0.9500
C173 C174 1.385(8)
C174 C175 1.377(8)
C174 H174 0.9500
C175 C176 1.388(7)
C176 H176 0.9500
C181 C182 1.404(7)
C181 C186 1.405(7)
C182 C183 1.376(7)
C182 H182 0.9500
C183 C184 1.398(8)
C184 C185 1.380(7)
C184 H184 0.9500
C185 C186 1.375(7)
C186 H186 0.9500
C211 C216 1.386(7)
C211 C212 1.390(7)
C212 C213 1.381(7)
C212 H212 0.9500
C213 C214 1.388(7)
C213 H213 0.9500
C214 C215 1.399(7)
C214 C217 1.481(7)
C215 C216 1.389(7)
C215 H215 0.9500
C216 H216 0.9500
C217 C21C 1.394(7)
C217 C218 1.405(7)
C218 C219 1.383(7)
C218 H218 0.9500
C219 C21A 1.394(8)
C219 H219 0.9500
C21A C21B 1.368(8)
C21B C21C 1.406(7)
C21B H21B 0.9500
C21C H21C 0.9500
C21E H21A 0.9800
C21E H21D 0.9800
C21E H21E 0.9800
C221 C222 1.382(7)
C221 C226 1.397(8)
C222 C223 1.388(7)
C222 H222 0.9500
C223 C224 1.379(7)
C223 H223 0.9500
C224 C225 1.408(8)
C224 C227 1.493(7)
C225 C226 1.378(8)
C225 H225 0.9500
C226 H226 0.9500
C227 C22C 1.377(8)
C227 C228 1.386(9)
C228 C229 1.401(8)
C228 H228 0.9500
C229 C22A 1.379(9)
C229 H229 0.9500
C22A C22B 1.357(9)
C22B C22C 1.394(9)
C22B H22B 0.9500
C22C H22C 0.9500
C22E H22A 0.9800
C22E H22D 0.9800
C22E H22E 0.9800
C231 C232 1.376(7)
C231 C236 1.386(7)
C232 C233 1.375(7)
C232 H232 0.9500
C233 C234 1.372(9)
C234 C235 1.366(9)
C234 H234 0.9500
C235 C236 1.397(8)
C236 H236 0.9500
C241 C246 1.384(7)
C241 C242 1.390(7)
C242 C243 1.379(7)
C242 H242 0.9500
C243 C244 1.385(7)
C244 C245 1.382(7)
C244 H244 0.9500
C245 C246 1.387(7)
C246 H246 0.9500
C251 C256 1.381(7)
C251 C252 1.403(7)
C252 C253 1.377(7)
C252 H252 0.9500
C253 C254 1.373(8)
C254 C255 1.379(8)
C254 H254 0.9500
C255 C256 1.394(7)
C256 H256 0.9500
C261 C266 1.388(7)
C261 C262 1.398(7)
C262 C263 1.372(7)
C262 H262 0.9500
C263 C264 1.372(8)
C264 C265 1.383(8)
C264 H264 0.9500
C265 C266 1.377(7)
C266 H266 0.9500
C271 C272 1.388(7)
C271 C276 1.389(7)
C272 C273 1.396(8)
C272 H272 0.9500
C273 C274 1.372(9)
C274 C275 1.378(8)
C274 H274 0.9500
C275 C276 1.380(7)
C276 H276 0.9500
C281 C282 1.394(7)
C281 C286 1.411(7)
C282 C283 1.387(7)
C282 H282 0.9500
C283 C284 1.386(7)
C284 C285 1.391(7)
C284 H284 0.9500
C285 C286 1.385(7)
C286 H286 0.9500
C912 C913 1.495(11)
C912 H91A 0.9900
C912 H91B 0.9900
C913 C914 1.519(12)
C913 H91C 0.9900
C913 H91D 0.9900
C914 C915 1.528(11)
C914 H91E 0.9900
C914 H91F 0.9900
C915 H91G 0.9900
C915 H91H 0.9900
C922 C923 1.479(10)
C922 H92A 0.9900
C922 H92B 0.9900
C923 C924 1.388(10)
C923 H92C 0.9900
C923 H92D 0.9900
C924 C925 1.525(11)
C924 H92E 0.9900
C924 H92F 0.9900
C925 H92G 0.9900
C925 H92H 0.9900
C932 H93A 0.9800
C932 H93B 0.9800
C932 H93C 0.9800
C942 H94A 0.9800
C942 H94B 0.9800
C942 H94C 0.9800
C952 H95A 0.9800
C952 H95B 0.9800
C952 H95C 0.9800
O961 C965 1.27(2)
O961 C962 1.44(2)
C962 C963 1.50(2)
C962 H96A 0.9900
C962 H96B 0.9900
C963 C964 1.41(2)
C963 H96C 0.9900
C963 H96D 0.9900
C964 C965 1.44(2)
C964 H96E 0.9900
C964 H96F 0.9900
C965 H96G 0.9900
C965 H96H 0.9900

loop_
_geom_torsion_atom_site_label_1
_geom_torsion_atom_site_label_2
_geom_torsion_atom_site_label_3
_geom_torsion_atom_site_label_4
_geom_torsion
N13 Ru11 Ru12 N12 -84.78(16)
N11 Ru11 Ru12 N12 6.23(15)
N17 Ru11 Ru12 N12 94.31(15)
N15 Ru11 Ru12 N12 -175.45(15)
Cl1 Ru11 Ru12 N12 -138.4(5)
N13 Ru11 Ru12 N14 5.84(16)
N11 Ru11 Ru12 N14 96.85(16)
N17 Ru11 Ru12 N14 -175.07(16)
N15 Ru11 Ru12 N14 -84.83(16)
Cl1 Ru11 Ru12 N14 -47.8(5)
N13 Ru11 Ru12 N18 -174.11(16)
N11 Ru11 Ru12 N18 -83.10(15)
N17 Ru11 Ru12 N18 4.98(16)
N15 Ru11 Ru12 N18 95.22(16)
Cl1 Ru11 Ru12 N18 132.3(5)
N13 Ru11 Ru12 N16 95.07(16)
N11 Ru11 Ru12 N16 -173.92(15)
N17 Ru11 Ru12 N16 -85.84(16)
N15 Ru11 Ru12 N16 4.40(15)
Cl1 Ru11 Ru12 N16 41.5(5)
N23 Ru21 Ru22 N22 -100.40(15)
N27 Ru21 Ru22 N22 78.74(15)
N21 Ru21 Ru22 N22 -9.06(15)
N25 Ru21 Ru22 N22 168.74(15)
Cl2 Ru21 Ru22 N22 -123.0(9)
N23 Ru21 Ru22 N24 -9.62(15)
N27 Ru21 Ru22 N24 169.52(15)
N21 Ru21 Ru22 N24 81.72(15)
N25 Ru21 Ru22 N24 -100.48(15)
Cl2 Ru21 Ru22 N24 -32.2(9)
N23 Ru21 Ru22 N26 80.49(15)
N27 Ru21 Ru22 N26 -100.37(15)
N21 Ru21 Ru22 N26 171.84(15)
N25 Ru21 Ru22 N26 -10.37(15)
Cl2 Ru21 Ru22 N26 57.9(9)
N23 Ru21 Ru22 N28 170.96(15)
N27 Ru21 Ru22 N28 -9.90(16)
N21 Ru21 Ru22 N28 -97.69(16)
N25 Ru21 Ru22 N28 80.10(16)
Cl2 Ru21 Ru22 N28 148.4(9)
N13 Ru11 N11 C11 78.9(4)
N17 Ru11 N11 C11 -95.9(4)
N15 Ru11 N11 C11 -35(3)
Ru12 Ru11 N11 C11 -7.6(3)
Cl1 Ru11 N11 C11 169.6(3)
N13 Ru11 N11 C111 -114.1(4)
N17 Ru11 N11 C111 71.1(4)
N15 Ru11 N11 C111 132(2)
Ru12 Ru11 N11 C111 159.4(4)
Cl1 Ru11 N11 C111 -23.5(4)
N14 Ru12 N12 C11 -98.3(4)
N18 Ru12 N12 C11 83.2(4)
N16 Ru12 N12 C11 -98(81)
Ru11 Ru12 N12 C11 -7.0(3)
N14 Ru12 N12 C121 71.6(4)
N18 Ru12 N12 C121 -107.0(4)
N16 Ru12 N12 C121 71(76)
Ru11 Ru12 N12 C121 162.9(3)
N11 Ru11 N13 C12 -96.9(4)
N17 Ru11 N13 C12 -18.0(19)
N15 Ru11 N13 C12 79.8(4)
Ru12 Ru11 N13 C12 -8.0(4)
Cl1 Ru11 N13 C12 168.0(4)
N11 Ru11 N13 C131 84.0(4)
N17 Ru11 N13 C131 162.9(16)
N15 Ru11 N13 C131 -99.3(4)
Ru12 Ru11 N13 C131 172.9(4)
Cl1 Ru11 N13 C131 -11.0(4)
N12 Ru12 N14 C12 83.6(4)
N18 Ru12 N14 C12 172(31)
N16 Ru12 N14 C12 -96.4(4)
Ru11 Ru12 N14 C12 -5.8(4)
N12 Ru12 N14 C141 -105.9(4)
N18 Ru12 N14 C141 -17(7)
N16 Ru12 N14 C141 74.1(4)
Ru11 Ru12 N14 C141 164.7(4)
N13 Ru11 N15 C13 -92.3(4)
N11 Ru11 N15 C13 22(3)
N17 Ru11 N15 C13 82.5(4)
Ru12 Ru11 N15 C13 -5.7(4)
Cl1 Ru11 N15 C13 177.2(4)
N13 Ru11 N15 C151 87.9(4)
N11 Ru11 N15 C151 -158(2)
N17 Ru11 N15 C151 -97.3(4)
Ru12 Ru11 N15 C151 174.4(4)
Cl1 Ru11 N15 C151 -2.6(4)
N12 Ru12 N16 C13 87(81)
N14 Ru12 N16 C13 86.6(4)
N18 Ru12 N16 C13 -94.9(4)
Ru11 Ru12 N16 C13 -4.7(4)
N12 Ru12 N16 C161 -105(78)
N14 Ru12 N16 C161 -105.4(4)
N18 Ru12 N16 C161 73.2(4)
Ru11 Ru12 N16 C161 163.3(3)
N13 Ru11 N17 C14 3.3(19)
N11 Ru11 N17 C14 82.3(4)
N15 Ru11 N17 C14 -94.6(4)
Ru12 Ru11 N17 C14 -6.7(4)
Cl1 Ru11 N17 C14 177.2(4)
N13 Ru11 N17 C171 180(100)
N11 Ru11 N17 C171 -101.1(4)
N15 Ru11 N17 C171 82.0(4)
Ru12 Ru11 N17 C171 169.9(4)
Cl1 Ru11 N17 C171 -6.2(4)
N12 Ru12 N18 C14 -94.5(4)
N14 Ru12 N18 C14 177(100)
N16 Ru12 N18 C14 85.5(4)
Ru11 Ru12 N18 C14 -5.0(4)
N12 Ru12 N18 C181 75.3(4)
N14 Ru12 N18 C181 -13(7)
N16 Ru12 N18 C181 -104.7(4)
Ru11 Ru12 N18 C181 164.8(4)
N23 Ru21 N21 C21 99.1(4)
N27 Ru21 N21 C21 -76.5(4)
N25 Ru21 N21 C21 -26(3)
Ru22 Ru21 N21 C21 11.7(3)
Cl2 Ru21 N21 C21 -170.6(3)
N23 Ru21 N21 C211 -70.9(4)
N27 Ru21 N21 C211 113.5(4)
N25 Ru21 N21 C211 164(2)
Ru22 Ru21 N21 C211 -158.3(3)
Cl2 Ru21 N21 C211 19.4(3)
N24 Ru22 N22 C21 -81.1(4)
N26 Ru22 N22 C21 84(9)
N28 Ru22 N22 C21 100.2(4)
Ru21 Ru22 N22 C21 9.6(3)
N24 Ru22 N22 C221 112.6(3)
N26 Ru22 N22 C221 -82(9)
N28 Ru22 N22 C221 -66.1(3)
Ru21 Ru22 N22 C221 -156.7(3)
N27 Ru21 N23 C22 1(2)
N21 Ru21 N23 C22 -77.2(4)
N25 Ru21 N23 C22 99.8(4)
Ru22 Ru21 N23 C22 11.8(3)
Cl2 Ru21 N23 C22 -169.2(3)
N27 Ru21 N23 C231 -180(100)
N21 Ru21 N23 C231 102.5(3)
N25 Ru21 N23 C231 -80.5(3)
Ru22 Ru21 N23 C231 -168.5(3)
Cl2 Ru21 N23 C231 10.5(3)
N22 Ru22 N24 C22 100.6(3)
N26 Ru22 N24 C22 -79.2(3)
N28 Ru22 N24 C22 167(6)
Ru21 Ru22 N24 C22 11.1(3)
N22 Ru22 N24 C241 -73.7(4)
N26 Ru22 N24 C241 106.5(4)
N28 Ru22 N24 C241 -7(6)
Ru21 Ru22 N24 C241 -163.1(3)
N23 Ru21 N25 C23 -76.4(4)
N27 Ru21 N25 C23 99.2(4)
N21 Ru21 N25 C23 49(2)
Ru22 Ru21 N25 C23 11.0(3)
Cl2 Ru21 N25 C23 -166.7(3)
N23 Ru21 N25 C251 117.1(4)
N27 Ru21 N25 C251 -67.3(4)
N21 Ru21 N25 C251 -118(2)
Ru22 Ru21 N25 C251 -155.4(3)
Cl2 Ru21 N25 C251 26.9(3)
N22 Ru22 N26 C23 -61(9)
N24 Ru22 N26 C23 104.3(4)
N28 Ru22 N26 C23 -77.0(4)
Ru21 Ru22 N26 C23 13.5(3)
N22 Ru22 N26 C261 122(9)
N24 Ru22 N26 C261 -72.7(4)
N28 Ru22 N26 C261 106.0(4)
Ru21 Ru22 N26 C261 -163.5(3)
N23 Ru21 N27 C24 20(2)
N21 Ru21 N27 C24 97.6(4)
N25 Ru21 N27 C24 -79.6(4)
Ru22 Ru21 N27 C24 8.5(4)
Cl2 Ru21 N27 C24 -170.6(4)
N23 Ru21 N27 C271 -148.1(18)
N21 Ru21 N27 C271 -70.1(4)
N25 Ru21 N27 C271 112.7(4)
Ru22 Ru21 N27 C271 -159.2(4)
Cl2 Ru21 N27 C271 21.7(4)
N22 Ru22 N28 C24 -74.8(4)
N24 Ru22 N28 C24 -141(6)
N26 Ru22 N28 C24 105.0(4)
Ru21 Ru22 N28 C24 14.6(4)
N22 Ru22 N28 C281 102.8(4)
N24 Ru22 N28 C281 36(6)
N26 Ru22 N28 C281 -77.4(4)
Ru21 Ru22 N28 C281 -167.7(4)
C111 N11 C11 N12 -163.8(4)
Ru11 N11 C11 N12 4.4(6)
C121 N12 C11 N11 -167.2(4)
Ru12 N12 C11 N11 2.9(6)
C131 N13 C12 N14 -175.0(4)
Ru11 N13 C12 N14 5.8(7)
C141 N14 C12 N13 -169.8(4)
Ru12 N14 C12 N13 1.2(6)
C151 N15 C13 N16 -176.4(4)
Ru11 N15 C13 N16 3.7(6)
C161 N16 C13 N15 -167.2(4)
Ru12 N16 C13 N15 1.4(6)
C171 N17 C14 N18 -172.3(4)
Ru11 N17 C14 N18 4.8(7)
C181 N18 C14 N17 -169.2(4)
Ru12 N18 C14 N17 1.1(7)
C211 N21 C21 N22 163.4(4)
Ru21 N21 C21 N22 -7.5(6)
C221 N22 C21 N21 163.6(4)
Ru22 N22 C21 N21 -2.9(6)
C231 N23 C22 N24 173.9(4)
Ru21 N23 C22 N24 -6.3(6)
C241 N24 C22 N23 169.6(4)
Ru22 N24 C22 N23 -4.9(6)
C251 N25 C23 N26 163.7(4)
Ru21 N25 C23 N26 -3.6(6)
C261 N26 C23 N25 168.7(4)
Ru22 N26 C23 N25 -8.4(6)
C271 N27 C24 N28 169.2(4)
Ru21 N27 C24 N28 0.8(6)
C281 N28 C24 N27 170.2(4)
Ru22 N28 C24 N27 -12.0(6)
C11 N11 C111 C116 -126.9(5)
Ru11 N11 C111 C116 65.7(6)
C11 N11 C111 C112 55.8(6)
Ru11 N11 C111 C112 -111.6(4)
C116 C111 C112 C113 0.0(7)
N11 C111 C112 C113 177.3(4)
C111 C112 C113 C114 -0.4(8)
C112 C113 C114 C115 0.8(8)
C112 C113 C114 C117 -177.9(5)
C113 C114 C115 C116 -0.9(8)
C117 C114 C115 C116 177.8(5)
C112 C111 C116 C115 0.0(8)
N11 C111 C116 C115 -177.3(5)
C114 C115 C116 C111 0.5(8)
C113 C114 C117 C11C -42.0(7)
C115 C114 C117 C11C 139.3(5)
C113 C114 C117 C118 139.2(5)
C115 C114 C117 C118 -39.5(8)
C11C C117 C118 C119 1.2(8)
C114 C117 C118 C119 -179.9(5)
C117 C118 C119 C11A 0.1(8)
C11E O11D C11A C119 -173.9(5)
C11E O11D C11A C11B 5.9(7)
C118 C119 C11A O11D 179.0(5)
C118 C119 C11A C11B -0.9(8)
O11D C11A C11B C11C -179.5(5)
C119 C11A C11B C11C 0.3(8)
C118 C117 C11C C11B -1.8(8)
C114 C117 C11C C11B 179.3(5)
C11A C11B C11C C117 1.1(8)
C11 N12 C121 C126 -136.7(5)
Ru12 N12 C121 C126 53.3(6)
C11 N12 C121 C122 48.9(6)
Ru12 N12 C121 C122 -121.1(4)
C126 C121 C122 C123 -2.6(7)
N12 C121 C122 C123 171.8(4)
C121 C122 C123 C124 -1.6(8)
C122 C123 C124 C125 4.4(8)
C122 C123 C124 C127 -170.3(5)
C123 C124 C125 C126 -3.3(7)
C127 C124 C125 C126 171.3(5)
C124 C125 C126 C121 -0.7(8)
C122 C121 C126 C125 3.7(7)
N12 C121 C126 C125 -170.7(4)
C125 C124 C127 C12C 39.0(8)
C123 C124 C127 C12C -146.5(6)
C125 C124 C127 C128 -137.1(5)
C123 C124 C127 C128 37.4(7)
C12C C127 C128 C129 -0.3(8)
C124 C127 C128 C129 176.1(5)
C127 C128 C129 C12A 0.6(9)
C128 C129 C12A O12D -179.5(6)
C128 C129 C12A C12B -0.7(9)
C12E O12D C12A C129 4.6(9)
C12E O12D C12A C12B -174.2(6)
C129 C12A C12B C12C 0.5(10)
O12D C12A C12B C12C 179.4(6)
C128 C127 C12C C12B 0.0(9)
C124 C127 C12C C12B -176.2(6)
C12A C12B C12C C127 -0.1(10)
C12 N13 C131 C136 -86.4(6)
Ru11 N13 C131 C136 92.7(5)
C12 N13 C131 C132 91.6(6)
Ru11 N13 C131 C132 -89.2(5)
C136 C131 C132 C133 -2.0(8)
N13 C131 C132 C133 180.0(5)
C131 C132 C133 C134 2.1(8)
C131 C132 C133 Cl11 -179.5(4)
C132 C133 C134 C135 -0.7(8)
Cl11 C133 C134 C135 -179.1(4)
C133 C134 C135 C136 -0.9(8)
C133 C134 C135 Cl12 178.5(4)
C132 C131 C136 C135 0.5(8)
N13 C131 C136 C135 178.6(5)
C134 C135 C136 C131 1.0(8)
Cl12 C135 C136 C131 -178.4(4)
C12 N14 C141 C146 42.0(7)
Ru12 N14 C141 C146 -128.5(4)
C12 N14 C141 C142 -142.4(5)
Ru12 N14 C141 C142 47.1(6)
C146 C141 C142 C143 1.0(7)
N14 C141 C142 C143 -174.7(4)
C141 C142 C143 C144 -1.7(8)
C141 C142 C143 Cl21 179.6(4)
C142 C143 C144 C145 0.5(8)
Cl21 C143 C144 C145 179.3(4)
C143 C144 C145 C146 1.3(8)
C143 C144 C145 Cl27 -179.3(4)
C144 C145 C146 C141 -1.9(8)
Cl27 C145 C146 C141 178.7(4)
C142 C141 C146 C145 0.7(7)
N14 C141 C146 C145 176.3(4)
C13 N15 C151 C152 69.4(6)
Ru11 N15 C151 C152 -110.8(5)
C13 N15 C151 C156 -107.5(6)
Ru11 N15 C151 C156 72.3(6)
C156 C151 C152 C153 -1.1(8)
N15 C151 C152 C153 -177.9(5)
C151 C152 C153 C154 1.5(8)
C151 C152 C153 Cl13 -178.8(4)
C152 C153 C154 C155 -0.7(8)
Cl13 C153 C154 C155 179.6(4)
C153 C154 C155 C156 -0.6(9)
C153 C154 C155 Cl14 179.1(4)
C154 C155 C156 C151 0.9(9)
Cl14 C155 C156 C151 -178.7(4)
C152 C151 C156 C155 -0.1(8)
N15 C151 C156 C155 176.8(5)
C13 N16 C161 C166 -142.4(5)
Ru12 N16 C161 C166 49.4(6)
C13 N16 C161 C162 41.5(7)
Ru12 N16 C161 C162 -126.7(4)
C166 C161 C162 C163 0.5(7)
N16 C161 C162 C163 176.6(5)
C161 C162 C163 C164 -3.0(7)
C161 C162 C163 Cl23 178.6(4)
C162 C163 C164 C165 3.4(8)
Cl23 C163 C164 C165 -178.2(4)
C163 C164 C165 C166 -1.3(8)
C163 C164 C165 Cl24 178.7(4)
C164 C165 C166 C161 -1.1(8)
Cl24 C165 C166 C161 178.9(4)
C162 C161 C166 C165 1.5(7)
N16 C161 C166 C165 -174.6(4)
C14 N17 C171 C172 -122.7(5)
Ru11 N17 C171 C172 60.5(6)
C14 N17 C171 C176 56.2(6)
Ru11 N17 C171 C176 -120.6(4)
C176 C171 C172 C173 -2.1(7)
N17 C171 C172 C173 176.7(4)
C171 C172 C173 C174 1.1(8)
C171 C172 C173 Cl15 -177.9(4)
C172 C173 C174 C175 0.5(8)
Cl15 C173 C174 C175 179.5(4)
C173 C174 C175 C176 -1.2(8)
C173 C174 C175 Cl16 179.7(4)
C174 C175 C176 C171 0.2(8)
Cl16 C175 C176 C171 179.3(4)
C172 C171 C176 C175 1.5(7)
N17 C171 C176 C175 -177.3(4)
C14 N18 C181 C182 -136.0(5)
Ru12 N18 C181 C182 54.1(6)
C14 N18 C181 C186 47.2(6)
Ru12 N18 C181 C186 -122.7(4)
C186 C181 C182 C183 0.2(7)
N18 C181 C182 C183 -176.7(5)
C181 C182 C183 C184 0.2(8)
C181 C182 C183 Cl25 -178.7(4)
C182 C183 C184 C185 -1.2(8)
Cl25 C183 C184 C185 177.7(4)
C183 C184 C185 C186 1.9(8)
C183 C184 C185 Cl26 -178.6(4)
C184 C185 C186 C181 -1.5(8)
Cl26 C185 C186 C181 179.0(4)
C182 C181 C186 C185 0.4(7)
N18 C181 C186 C185 177.2(4)
C21 N21 C211 C216 121.5(5)
Ru21 N21 C211 C216 -68.4(6)
C21 N21 C211 C212 -61.0(6)
Ru21 N21 C211 C212 109.1(4)
C216 C211 C212 C213 3.3(7)
N21 C211 C212 C213 -174.3(4)
C211 C212 C213 C214 -0.1(8)
C212 C213 C214 C215 -3.2(7)
C212 C213 C214 C217 174.3(5)
C213 C214 C215 C216 3.2(7)
C217 C214 C215 C216 -174.1(5)
C212 C211 C216 C215 -3.2(7)
N21 C211 C216 C215 174.3(5)
C214 C215 C216 C211 0.0(8)
C213 C214 C217 C21C -144.8(5)
C215 C214 C217 C21C 32.5(8)
C213 C214 C217 C218 32.4(7)
C215 C214 C217 C218 -150.3(5)
C21C C217 C218 C219 2.5(8)
C214 C217 C218 C219 -174.8(5)
C217 C218 C219 C21A -1.8(9)
C21E O21D C21A C21B -10.4(8)
C21E O21D C21A C219 169.9(5)
C218 C219 C21A C21B 0.1(9)
C218 C219 C21A O21D 179.8(5)
O21D C21A C21B C21C -178.7(5)
C219 C21A C21B C21C 1.0(8)
C218 C217 C21C C21B -1.4(8)
C214 C217 C21C C21B 175.9(5)
C21A C21B C21C C217 -0.3(9)
C21 N22 C221 C222 124.6(5)
Ru22 N22 C221 C222 -68.9(5)
C21 N22 C221 C226 -63.7(7)
Ru22 N22 C221 C226 102.8(5)
C226 C221 C222 C223 2.0(8)
N22 C221 C222 C223 173.7(4)
C221 C222 C223 C224 -1.5(8)
C222 C223 C224 C225 -0.8(8)
C222 C223 C224 C227 -177.8(5)
C223 C224 C225 C226 2.6(9)
C227 C224 C225 C226 179.7(6)
C224 C225 C226 C221 -2.1(10)
C222 C221 C226 C225 -0.3(9)
N22 C221 C226 C225 -172.1(5)
C223 C224 C227 C22C -39.4(8)
C225 C224 C227 C22C 143.6(6)
C223 C224 C227 C228 141.3(6)
C225 C224 C227 C228 -35.7(9)
C22C C227 C228 C229 0.8(10)
C224 C227 C228 C229 -179.8(6)
C227 C228 C229 C22A -1.6(11)
C22E O22D C22A C22B 176.5(6)
C22E O22D C22A C229 -2.4(9)
C228 C229 C22A C22B 1.1(10)
C228 C229 C22A O22D 179.9(6)
O22D C22A C22B C22C -178.7(6)
C229 C22A C22B C22C 0.3(11)
C228 C227 C22C C22B 0.5(10)
C224 C227 C22C C22B -178.8(6)
C22A C22B C22C C227 -1.1(11)
C22 N23 C231 C232 96.4(5)
Ru21 N23 C231 C232 -83.3(5)
C22 N23 C231 C236 -90.4(5)
Ru21 N23 C231 C236 89.8(5)
C236 C231 C232 C233 -2.4(7)
N23 C231 C232 C233 170.7(4)
C231 C232 C233 C234 0.0(8)
C231 C232 C233 Cl31 -178.2(4)
C232 C233 C234 C235 1.8(8)
Cl31 C233 C234 C235 179.9(4)
C233 C234 C235 C236 -1.3(8)
C233 C234 C235 Cl32 -179.2(4)
C232 C231 C236 C235 2.8(7)
N23 C231 C236 C235 -170.3(4)
C234 C235 C236 C231 -0.9(8)
Cl32 C235 C236 C231 177.0(4)
C22 N24 C241 C246 -38.1(7)
Ru22 N24 C241 C246 136.1(4)
C22 N24 C241 C242 144.4(5)
Ru22 N24 C241 C242 -41.3(6)
C246 C241 C242 C243 0.2(8)
N24 C241 C242 C243 177.7(5)
C241 C242 C243 C244 1.3(8)
C241 C242 C243 Cl41 179.2(4)
C242 C243 C244 C245 -1.4(8)
Cl41 C243 C244 C245 -179.4(4)
C243 C244 C245 C246 0.0(8)
C243 C244 C245 Cl42 -178.1(4)
C242 C241 C246 C245 -1.6(7)
N24 C241 C246 C245 -179.0(4)
C244 C245 C246 C241 1.5(8)
Cl42 C245 C246 C241 179.6(4)
C23 N25 C251 C256 -63.1(6)
Ru21 N25 C251 C256 103.6(4)
C23 N25 C251 C252 117.6(5)
Ru21 N25 C251 C252 -75.6(5)
C256 C251 C252 C253 -2.6(7)
N25 C251 C252 C253 176.6(5)
C251 C252 C253 C254 0.5(8)
C251 C252 C253 Cl33 -179.6(4)
C252 C253 C254 C255 1.6(8)
Cl33 C253 C254 C255 -178.3(4)
C253 C254 C255 C256 -1.8(8)
C253 C254 C255 Cl34 176.5(4)
C252 C251 C256 C255 2.5(7)
N25 C251 C256 C255 -176.8(4)
C254 C255 C256 C251 -0.3(8)
Cl34 C255 C256 C251 -178.6(4)
C23 N26 C261 C266 -43.5(6)
Ru22 N26 C261 C266 133.5(4)
C23 N26 C261 C262 137.2(5)
Ru22 N26 C261 C262 -45.8(5)
C266 C261 C262 C263 -2.2(7)
N26 C261 C262 C263 177.1(4)
C261 C262 C263 C264 3.2(7)
C261 C262 C263 Cl43 -179.0(4)
C262 C263 C264 C265 -1.1(8)
Cl43 C263 C264 C265 -179.0(4)
C263 C264 C265 C266 -1.9(8)
C263 C264 C265 Cl44 176.6(4)
C264 C265 C266 C261 2.8(8)
Cl44 C265 C266 C261 -175.7(4)
C262 C261 C266 C265 -0.7(7)
N26 C261 C266 C265 180.0(4)
C24 N27 C271 C272 -59.1(6)
Ru21 N27 C271 C272 108.9(5)
C24 N27 C271 C276 123.3(5)
Ru21 N27 C271 C276 -68.6(5)
C276 C271 C272 C273 0.5(8)
N27 C271 C272 C273 -177.0(5)
C271 C272 C273 C274 0.4(9)
C271 C272 C273 Cl35 179.9(4)
C272 C273 C274 C275 -0.9(10)
Cl35 C273 C274 C275 179.6(5)
C273 C274 C275 C276 0.5(9)
C273 C274 C275 Cl36 -179.3(5)
C274 C275 C276 C271 0.4(8)
Cl36 C275 C276 C271 -179.8(4)
C272 C271 C276 C275 -1.0(7)
N27 C271 C276 C275 176.6(5)
C24 N28 C281 C282 -41.2(7)
Ru22 N28 C281 C282 141.2(4)
C24 N28 C281 C286 141.1(5)
Ru22 N28 C281 C286 -36.5(6)
C286 C281 C282 C283 -1.9(7)
N28 C281 C282 C283 -179.7(5)
C281 C282 C283 C284 1.2(8)
C281 C282 C283 Cl45 -179.8(4)
C282 C283 C284 C285 0.0(8)
Cl45 C283 C284 C285 -179.0(4)
C283 C284 C285 C286 -0.5(8)
C283 C284 C285 Cl46 -179.7(4)
C284 C285 C286 C281 -0.3(8)
Cl46 C285 C286 C281 178.9(4)
C282 C281 C286 C285 1.5(8)
N28 C281 C286 C285 179.3(5)
C915 O911 C912 C913 -35.9(8)
O911 C912 C913 C914 34.3(9)
C912 C913 C914 C915 -19.0(9)
C912 O911 C915 C914 23.6(8)
C913 C914 C915 O911 -2.0(9)
C925 O921 C922 C923 -25.1(8)
O921 C922 C923 C924 32.2(11)
C922 C923 C924 C925 -23.0(12)
C922 O921 C925 C924 11.1(9)
C923 C924 C925 O921 6.9(12)
C965 O961 C962 C963 -14(3)
O961 C962 C963 C964 45(2)
C962 C963 C964 C965 -55(2)
C962 O961 C965 C964 -23(4)
C963 C964 C965 O961 52(3)

loop_
_platon_squeeze_void_nr
_platon_squeeze_void_average_x
_platon_squeeze_void_average_y
_platon_squeeze_void_average_z
_platon_squeeze_void_volume
_platon_squeeze_void_count_electrons
_platon_squeeze_void_content
1 0.000 0.500 0.500 7 2 ' '
2 0.053 0.229 0.191 9 1 ' '
3 0.095 0.552 0.941 8 1 ' '
4 0.500 0.500 0.500 401 64 ' '
5 0.500 1.000 0.000 30 6 ' '
6 0.905 0.448 0.059 8 0 ' '
7 0.946 0.771 0.809 9 1 ' '
